data_7048877
loop_
_publ_author_name
'Healy, Colm'
'Steuber, Friedrich W.'
'Wix, Paul'
'Macreadie, Lauren K.'
'Kathalikkattil, Amal Cherian'
'Schmitt, Wolfgang'

_publ_section_title
;
 Assembly, disassembly and reassembly: a &quot;top-down&quot; synthetic
 strategy towards hybrid, mixed-metal {Mo<sub>10</sub>Co<sub>6</sub>} POM
 clusters.
;
_journal_issue 9
_journal_name_full 'Dalton transactions (Cambridge, England : 2003)'
_journal_page_first 3018
_journal_page_last 3027
_journal_paper_doi 10.1039/c9dt00075e
_journal_volume 48
_journal_year 2019
_chemical_formula_moiety '2(C84 H122 Co6 Mo10 N2 O58 P6), 4(C16 H34 N), 4(C2 H3 N)'
_chemical_formula_sum 'C240 H354 Co12 Mo20 N12 O116 P12'
_chemical_formula_weight 8260.93
_space_group_crystal_system monoclinic
_space_group_IT_number 12
_space_group_name_Hall '-C 2y'
_space_group_name_H-M_alt 'C 1 2/m 1'
_symmetry_space_group_name_Hall '-C 2y'
_symmetry_space_group_name_H-M 'C 1 2/m 1'
_atom_sites_solution_hydrogens mixed
_atom_sites_solution_primary dual
_audit_creation_date 2017-09-26
_audit_creation_method
;
Olex2 1.2
(compiled 2017.08.10 svn.r3458 for OlexSys, GUI svn.r5381)
;
_audit_update_record
;
2018-11-02 deposited with the CCDC.
2019-02-05 downloaded from the CCDC.
;
_cell_angle_alpha 90
_cell_angle_beta 91.4630(10)
_cell_angle_gamma 90
_cell_formula_units_Z 2
_cell_length_a 29.7884(13)
_cell_length_b 28.1953(12)
_cell_length_c 19.9483(8)
_cell_measurement_reflns_used 9428
_cell_measurement_temperature 100(2)
_cell_measurement_theta_max 25.28
_cell_measurement_theta_min 2.18
_cell_volume 16749.0(12)
_computing_cell_refinement 'SAINT V8.35A (?, 2016)'
_computing_data_reduction 'SAINT V8.35A (?, 2016)'
_computing_molecular_graphics 'Olex2 (Dolomanov et al., 2009)'
_computing_publication_material 'Olex2 (Dolomanov et al., 2009)'
_computing_structure_refinement 'XL (Sheldrick, 2008)'
_computing_structure_solution 'ShelXT (Sheldrick, 2015)'
_diffrn_ambient_temperature 100.01
_diffrn_measured_fraction_theta_full 1.000
_diffrn_measured_fraction_theta_max 0.994
_diffrn_measurement_device_type 'Bruker APEX-II CCD'
_diffrn_measurement_method '\f and \w scans'
_diffrn_radiation_type MoK\a
_diffrn_radiation_wavelength 0.71073
_diffrn_reflns_av_R_equivalents 0.0738
_diffrn_reflns_av_unetI/netI 0.0439
_diffrn_reflns_Laue_measured_fraction_full 1.000
_diffrn_reflns_Laue_measured_fraction_max 0.994
_diffrn_reflns_limit_h_max 36
_diffrn_reflns_limit_h_min -36
_diffrn_reflns_limit_k_max 34
_diffrn_reflns_limit_k_min -34
_diffrn_reflns_limit_l_max 22
_diffrn_reflns_limit_l_min -24
_diffrn_reflns_number 157139
_diffrn_reflns_point_group_measured_fraction_full 1.000
_diffrn_reflns_point_group_measured_fraction_max 0.994
_diffrn_reflns_theta_full 25.242
_diffrn_reflns_theta_max 25.783
_diffrn_reflns_theta_min 1.368
_diffrn_standards_number 0
_exptl_absorpt_coefficient_mu 1.433
_exptl_absorpt_correction_T_max 0.7453
_exptl_absorpt_correction_T_min 0.6701
_exptl_absorpt_correction_type multi-scan
_exptl_absorpt_process_details
'SADABS-2014/5 (Bruker,2014/5) was used for absorption correction. wR2(int) was 0.0591 before and 0.0535 after correction. The Ratio of minimum to maximum transmission is 0.8991. The \l/2 correction factor is Not present.'
_exptl_crystal_colour purple
_exptl_crystal_density_diffrn 1.638
_exptl_crystal_description fragment
_exptl_crystal_F_000 8300
_exptl_crystal_size_max 0.14
_exptl_crystal_size_mid 0.13
_exptl_crystal_size_min 0.06
_refine_diff_density_max 2.770
_refine_diff_density_min -2.139
_refine_diff_density_rms 0.159
_refine_ls_extinction_method none
_refine_ls_goodness_of_fit_ref 1.068
_refine_ls_hydrogen_treatment constr
_refine_ls_matrix_type full
_refine_ls_number_parameters 938
_refine_ls_number_reflns 16357
_refine_ls_number_restraints 145
_refine_ls_restrained_S_all 1.292
_refine_ls_R_factor_all 0.1279
_refine_ls_R_factor_gt 0.0698
_refine_ls_shift/su_max 0.002
_refine_ls_shift/su_mean 0.000
_refine_ls_structure_factor_coef Fsqd
_refine_ls_weighting_details 'w=1/[\s^2^(Fo^2^)+(0.0807P)^2^+355.1046P] where P=(Fo^2^+2Fc^2^)/3'
_refine_ls_weighting_scheme calc
_refine_ls_wR_factor_gt 0.1668
_refine_ls_wR_factor_ref 0.2192
_reflns_Friedel_coverage 0.000
_reflns_number_gt 10107
_reflns_number_total 16357
_reflns_threshold_expression 'I > 2\s(I)'
_cod_data_source_file c9dt00075e2.cif
_cod_data_source_block ch763pw_a
_cod_depositor_comments 'Adding full bibliography for 7048870--7048879.cif.'
_cod_database_code 7048877
_shelx_shelxl_version_number 2014/7
_shelx_space_group_comment
;
The symmetry employed for this shelxl refinement is uniquely defined
by the following loop, which should always be used as a source of
symmetry information in preference to the above space-group names.
They are only intended as comments.
;
_shelx_estimated_absorpt_t_max 0.919
_shelx_estimated_absorpt_t_min 0.825
_olex2_refinement_description
;
1. Fixed Uiso
 At 1.2 times of:
  All C(H) groups, All C(H,H) groups
 At 1.5 times of:
  All C(H,H,H) groups, All O(H,H) groups
2. Restrained distances
 C48-C49
 1.54 with sigma of 0.01
 C49-C50
 1.54 with sigma of 0.01
 C50-C51
 1.54 with sigma of 0.01
 C50-C52
 1.54 with sigma of 0.01
 C52-C53
 1.54 with sigma of 0.01
 C53-C54
 1.54 with sigma of 0.01
 C54-C48
 1.54 with sigma of 0.01
 C21-C26
 1.54 with sigma of 0.01
 C26_$1-C25_$1
 1.54 with sigma of 0.01
 N1-C1
 1.334 with sigma of 0.02
 N1-C5
 1.334 with sigma of 0.02
 C5-C4
 1.377 with sigma of 0.02
 C4-C3
 1.377 with sigma of 0.02
 C3-C2
 1.377 with sigma of 0.02
 C2-C1
 1.377 with sigma of 0.02
 N2-C32
 1.334 with sigma of 0.02
 N2-C28
 1.334 with sigma of 0.02
 C28-C29
 1.377 with sigma of 0.02
 C30-C29
 1.377 with sigma of 0.02
 C30-C31
 1.377 with sigma of 0.02
 C31-C32
 1.377 with sigma of 0.02
 C25_$1-C24_$1
 1.54 with sigma of 0.01
 C24-C23
 1.54 with sigma of 0.01
 C24-C27
 1.54 with sigma of 0.01
 C27-C25_$2
 1.54 with sigma of 0.02
 C27-C26_$2
 2.55 with sigma of 0.01
 C25-C27
 1.54 with sigma of 0.01
 C59-C57
 1.54 with sigma of 0.01
 C48-C53
 2.55 with sigma of 0.01
 C54-C52
 2.55 with sigma of 0.01
 C53-C50
 2.55 with sigma of 0.01
 C52-C49
 2.55 with sigma of 0.01
 C50-C48
 2.55 with sigma of 0.01
 C49-C51
 2.55 with sigma of 0.01
 C51-C52
 2.55 with sigma of 0.01
 C21-C25
 2.55 with sigma of 0.01
 C25-C23
 2.55 with sigma of 0.01
 N1-C4
 2.395 with sigma of 0.04
 N1-C2
 2.395 with sigma of 0.04
 C1-C3
 2.363 with sigma of 0.04
 C5-C3
 2.363 with sigma of 0.04
 C2-C4
 2.363 with sigma of 0.04
 C5-C1
 2.363 with sigma of 0.04
 N2-C31
 2.395 with sigma of 0.04
 N2-C29
 2.395 with sigma of 0.04
 C28-C32
 2.363 with sigma of 0.04
 C32-C30
 2.363 with sigma of 0.04
 C28-C30
 2.363 with sigma of 0.04
 C31-C29
 2.363 with sigma of 0.04
 C24-C27
 2.55 with sigma of 0.01
 C26_$1-C24_$1
 2.55 with sigma of 0.01
 C26-C27
 2.55 with sigma of 0.01
 C27-C24
 2.55 with sigma of 0.01
 C27-C24_$2
 2.55 with sigma of 0.01
3. Restrained planarity
 N1, C1, C2, C3, C4, C5
 with sigma of 0.01
 N2, C32, C31, C30, C29, C28
 with sigma of 0.01
4. Rigid bond restraints
 Co3, O29
 with sigma for 1-2 distances of 0.01 and sigma for 1-3 distances of 0.01
5. Uiso/Uaniso restraints and constraints
Co3 \\sim O29: within 2A with sigma of 0.04 and sigma for terminal atoms of 0.08
Uanis(O27) \\sim Ueq, Uanis(C21) \\sim Ueq, Uanis(C22) \\sim Ueq, Uanis(C23)
\\sim Ueq, Uanis(C27) \\sim Ueq, Uanis(C24) \\sim Ueq, Uanis(C25) \\sim Ueq,
Uanis(C26) \\sim Ueq: with sigma of 0.1 and sigma for terminal atoms of 0.2
Uanis(C51) = Uanis(C48) = Uanis(C49) = Uanis(C54) = Uanis(C50) = Uanis(C52) =
Uanis(C53)
Uanis(C29) = Uanis(C30) = Uanis(C28) = Uanis(C31) = Uanis(C32)
Uanis(C1) = Uanis(C2) = Uanis(C3) = Uanis(C4) = Uanis(C5)
Uanis(C22) = Uanis(C26) = Uanis(C21) = Uanis(C25) = Uanis(C24) = Uanis(C23) =
Uanis(C27)
6. Rigid body (RIGU) restrains
 C67, C66, C65, C64
 with sigma for 1-2 distances of 0.004 and sigma for 1-3 distances of 0.004
 C68, C69, C70, C71
 with sigma for 1-2 distances of 0.004 and sigma for 1-3 distances of 0.004
7. Others
 Fixed Sof: O10(0.5) H10A(0.5) H10B(0.5) N1(0.5) C1(0.5) H1(0.5) C2(0.5)
 H2(0.5) C3(0.5) H3(0.5) C4(0.5) H4(0.5) C5(0.5) H5(0.5) H22A(0.5) H22B(0.5)
 O27(0.5) H27C(0.5) H27D(0.5) N2(0.5) H54A(0.5) H54B(0.5) C29(0.5) H29(0.5)
 C30(0.5) H30(0.5) C28(0.5) H28(0.5) C31(0.5) H31(0.5) C32(0.5) H32(0.5)
 H57(0.61084) H57A(0.38916) C58(0.61084) H58A(0.61084) H58B(0.61084)
 H58C(0.61084) C59(0.38916) H59A(0.38916) H59B(0.38916) H59C(0.38916)
8.a Rotating group:
 O10(H10A,H10B), O12(H12A,H12B), O27(H27C,H27D), O29(H29A,H29B)
8.b Ternary CH refined with riding coordinates:
 C8(H8), C10(H10), C13(H13), C25(H25), C23(H23), C50(H50), C53(H53), C37(H37),
 C35(H35), C40(H40)
8.c Secondary CH2 refined with riding coordinates:
 C22(H22A,H22B), C7(H7A,H7B), C11(H11A,H11B), C9(H9A,H9B), C26(H26A,H26B),
 C15(H15A,H15B), C12(H12C,H12D), C14(H14A,H14B), C24(H24A,H24B), C27(H27A,H27B),
  C49(H49A,H49B), C54(H54A,H54B), C51(H51A,H51B), C52(H52A,H52B), C34(H34A,
 H34B), C39(H39A,H39B), C36(H36A,H36B), C38(H38A,H38B), C41(H41A,H41B),
 C42(H42A,H42B), C65(H65A,H65B), C55(H55A,H55B), C60(H60A,H60B), C64(H64A,H64B),
  C68(H68A,H68B), C56(H56A,H56B), C61(H61A,H61B), C62(H62A,H62B), C69(H69A,
 H69B), C70(H70A,H70B)
8.d Aromatic/amide H refined with riding coordinates:
 C1(H1), C2(H2), C3(H3), C4(H4), C5(H5), C18(H18), C20(H20), C19(H19),
 C29(H29), C30(H30), C45(H45), C47(H47), C46(H46), C28(H28), C31(H31), C32(H32),
  C66(H66), C57(H57), C57(H57A)
8.e Idealised Me refined as rotating group:
 C63(H63A,H63B,H63C), C71(H71A,H71B,H71C), C67(H67A,H67B,H67C), C58(H58A,H58B,
 H58C), C59(H59A,H59B,H59C), C73(H73A,H73B,H73C)
;
_olex2_submission_special_instructions 'No special instructions were received'

loop_
_space_group_symop_operation_xyz
'x, y, z'
'-x, y, -z'
'x+1/2, y+1/2, z'
'-x+1/2, y+1/2, -z'
'-x, -y, -z'
'x, -y, z'
'-x+1/2, -y+1/2, -z'
'x+1/2, -y+1/2, z'

loop_
_atom_site_label
_atom_site_type_symbol
_atom_site_fract_x
_atom_site_fract_y
_atom_site_fract_z
_atom_site_U_iso_or_equiv
_atom_site_adp_type
_atom_site_occupancy
_atom_site_site_symmetry_order
_atom_site_calc_flag
_atom_site_refinement_flags_posn
_atom_site_refinement_flags_adp
_atom_site_refinement_flags_occupancy
_atom_site_disorder_assembly
_atom_site_disorder_group
Mo1 Mo 0.98258(4) 0.0000 -0.11875(5) 0.0355(3) Uani 1 2 d S T P . .
Mo3 Mo 1.03271(3) -0.10842(3) -0.21425(4) 0.0483(2) Uani 1 1 d . . . . .
Mo2 Mo 0.93839(3) -0.05852(4) -0.27027(4) 0.0560(3) Uani 1 1 d . . . . .
Co2 Co 1.09727(6) 0.0000 -0.01921(7) 0.0352(4) Uani 1 2 d S T P . .
Co1 Co 0.97884(5) -0.14813(5) -0.06934(7) 0.0487(3) Uani 1 1 d . . . . .
P2 P 1.08209(8) -0.11111(8) -0.06329(11) 0.0381(5) Uani 1 1 d . . . . .
P1 P 1.04280(13) 0.0000 -0.28228(15) 0.0504(9) Uani 1 2 d S T P . .
O8 O 1.10234(19) -0.0736(2) -0.0182(3) 0.0378(13) Uani 1 1 d . . . . .
O17 O 0.9344(3) 0.0000 -0.0715(4) 0.0371(19) Uani 1 2 d S T P . .
O10 O 1.1174(3) -0.0016(16) -0.1209(5) 0.043(4) Uani 0.5 1 d . . . A -1
H10A H 1.1163 -0.0308 -0.1358 0.065 Uiso 0.5 1 d GR . . A -1
H10B H 1.0973 0.0136 -0.1457 0.065 Uiso 0.5 1 d GR . . A -1
O6 O 1.0399(2) -0.1321(2) -0.0319(3) 0.0404(14) Uani 1 1 d . . . . .
O9 O 1.0300(3) 0.0000 -0.0664(4) 0.0358(19) Uani 1 2 d S T P A .
O7 O 1.07136(19) -0.0902(2) -0.1334(3) 0.0406(14) Uani 1 1 d . . . . .
O1 O 0.9829(2) -0.0524(2) -0.1699(3) 0.0431(15) Uani 1 1 d . . . . .
O5 O 1.0029(2) -0.1483(2) -0.1645(3) 0.0488(16) Uani 1 1 d . . . . .
O14 O 0.9159(3) 0.0000 -0.2358(4) 0.049(2) Uani 1 2 d S T P . .
O3 O 1.0595(2) -0.0438(3) -0.2439(3) 0.0501(17) Uani 1 1 d . . . . .
O2 O 0.9912(3) 0.0000 -0.2929(4) 0.056(3) Uani 1 2 d S T P . .
O12 O 0.9201(2) -0.1191(2) -0.0972(3) 0.0505(16) Uani 1 1 d . . . . .
H12A H 0.9140 -0.0953 -0.0704 0.076 Uiso 1 1 d GR . . . .
H12B H 0.9095 -0.1088 -0.1405 0.076 Uiso 1 1 d GR . . . .
O15 O 0.9049(2) -0.0968(3) -0.2276(3) 0.0580(19) Uani 1 1 d . . . . .
O13 O 1.0694(2) -0.1432(3) -0.2544(4) 0.062(2) Uani 1 1 d . . . . .
O4 O 0.9894(2) -0.0982(3) -0.2840(3) 0.0581(19) Uani 1 1 d . . . . .
O11 O 0.9792(2) -0.2183(3) -0.0486(4) 0.0559(18) Uani 1 1 d . . . . .
O16 O 0.9168(3) -0.0586(4) -0.3494(3) 0.082(3) Uani 1 1 d . . . . .
N1 N 1.1600(5) -0.0056(10) 0.0328(7) 0.060(6) Uani 0.5 1 d D . . A -1
C1 C 1.1649(6) 0.0157(8) 0.0949(9) 0.103(6) Uani 0.5 1 d D . . A -1
H1 H 1.1404 0.0325 0.1130 0.124 Uiso 0.5 1 calc R . . A -1
C2 C 1.2050(6) 0.0130(9) 0.1311(9) 0.103(6) Uani 0.5 1 d D . . A -1
H2 H 1.2084 0.0277 0.1738 0.124 Uiso 0.5 1 calc R . . A -1
C3 C 1.2407(6) -0.0120(9) 0.1029(9) 0.103(6) Uani 0.5 1 d D . . A -1
H3 H 1.2685 -0.0142 0.1272 0.124 Uiso 0.5 1 calc R . . A -1
C4 C 1.2364(7) -0.0331(9) 0.0418(10) 0.103(6) Uani 0.5 1 d D . . A -1
H4 H 1.2603 -0.0500 0.0220 0.124 Uiso 0.5 1 calc R . . A -1
C5 C 1.1948(6) -0.0281(9) 0.0108(10) 0.103(6) Uani 0.5 1 d D . . A -1
H5 H 1.1910 -0.0429 -0.0318 0.124 Uiso 0.5 1 calc R . . A -1
C22 C 1.1208(7) 0.0000 -0.3470(9) 0.123(3) Uani 1 2 d S TU P . .
H22A H 1.1293 0.0284 -0.3204 0.148 Uiso 0.5 1 calc R . . . .
H22B H 1.1293 -0.0284 -0.3204 0.148 Uiso 0.5 1 calc R . . . .
C7 C 1.1427(4) -0.1751(4) -0.0065(5) 0.055(3) Uani 1 1 d . . . . .
H7A H 1.1183 -0.1880 0.0211 0.066 Uiso 1 1 calc R . . . .
H7B H 1.1567 -0.1482 0.0181 0.066 Uiso 1 1 calc R . . . .
C8 C 1.1782(4) -0.2140(4) -0.0184(7) 0.066(3) Uani 1 1 d . . . . .
H8 H 1.1911 -0.2247 0.0258 0.079 Uiso 1 1 calc R . . . .
C16 C 1.0000 -0.2380(5) 0.0000 0.056(4) Uani 1 2 d S T P . .
C11 C 1.1011(4) -0.2012(4) -0.1099(6) 0.057(3) Uani 1 1 d . . . . .
H11A H 1.0880 -0.1912 -0.1537 0.068 Uiso 1 1 calc R . . . .
H11B H 1.0766 -0.2138 -0.0824 0.068 Uiso 1 1 calc R . . . .
C6 C 1.1232(3) -0.1578(3) -0.0740(5) 0.045(2) Uani 1 1 d . . . . .
C9 C 1.1561(4) -0.2561(4) -0.0537(7) 0.073(3) Uani 1 1 d . . . . .
H9A H 1.1787 -0.2814 -0.0602 0.087 Uiso 1 1 calc R . . . .
H9B H 1.1321 -0.2690 -0.0257 0.087 Uiso 1 1 calc R . . . .
C10 C 1.1366(4) -0.2408(4) -0.1209(6) 0.062(3) Uani 1 1 d . . . . .
H10 H 1.1221 -0.2685 -0.1441 0.075 Uiso 1 1 calc R . . . .
C26 C 1.0565(4) 0.0451(5) -0.4007(5) 0.123(3) Uani 1 1 d D U . . .
H26A H 1.0643 0.0736 -0.3738 0.148 Uiso 1 1 calc R . . . .
H26B H 1.0236 0.0452 -0.4095 0.148 Uiso 1 1 calc R . . . .
C15 C 1.2156(4) -0.1944(5) -0.0605(7) 0.076(4) Uani 1 1 d . . . . .
H15A H 1.2299 -0.1671 -0.0373 0.091 Uiso 1 1 calc R . . . .
H15B H 1.2387 -0.2191 -0.0668 0.091 Uiso 1 1 calc R . . . .
C13 C 1.1965(4) -0.1788(4) -0.1280(7) 0.068(3) Uani 1 1 d . . . . .
H13 H 1.2213 -0.1664 -0.1560 0.082 Uiso 1 1 calc R . . . .
C12 C 1.1739(4) -0.2206(4) -0.1638(7) 0.072(3) Uani 1 1 d . . . . .
H12C H 1.1964 -0.2456 -0.1723 0.087 Uiso 1 1 calc R . . . .
H12D H 1.1611 -0.2100 -0.2076 0.087 Uiso 1 1 calc R . . . .
C14 C 1.1618(3) -0.1397(3) -0.1175(5) 0.049(2) Uani 1 1 d . . . . .
H14A H 1.1495 -0.1291 -0.1616 0.059 Uiso 1 1 calc R . . . .
H14B H 1.1765 -0.1122 -0.0953 0.059 Uiso 1 1 calc R . . . .
C17 C 1.0000 -0.2905(6) 0.0000 0.071(5) Uani 1 2 d S T P . .
C18 C 1.0114(6) -0.3165(5) 0.0571(9) 0.108(6) Uani 1 1 d . . . . .
H18 H 1.0187 -0.3003 0.0976 0.130 Uiso 1 1 calc R . . . .
C21 C 1.0700(7) 0.0000 -0.3611(6) 0.123(3) Uani 1 2 d DS TU P . .
C25 C 1.0814(3) 0.0466(4) -0.4682(4) 0.123(3) Uani 1 1 d D U . . .
H25 H 1.0732 0.0751 -0.4957 0.148 Uiso 1 1 calc R . . . .
C20 C 1.0000 -0.3885(8) 0.0000 0.142(12) Uani 1 2 d S T P . .
H20 H 1.0000 -0.4222 0.0000 0.170 Uiso 1 2 calc RS T P . .
C19 C 1.0122(7) -0.3652(6) 0.0562(11) 0.141(8) Uani 1 1 d . . . . .
H19 H 1.0214 -0.3824 0.0952 0.169 Uiso 1 1 calc R . . . .
C24 C 1.1321(3) 0.0420(5) -0.4558(5) 0.123(3) Uani 1 1 d D U . . .
H24A H 1.1468 0.0392 -0.4996 0.148 Uiso 1 1 calc R . . . .
H24B H 1.1433 0.0714 -0.4339 0.148 Uiso 1 1 calc R . . . .
C23 C 1.1459(5) 0.0000 -0.4126(8) 0.123(3) Uani 1 2 d DS TU P . .
H23 H 1.1791 0.0000 -0.4037 0.148 Uiso 1 2 calc RS T P . .
C27 C 1.0745(5) 0.0000 -0.5071(6) 0.123(3) Uani 1 2 d DS TU P . .
H27A H 1.0952 0.0000 -0.5451 0.148 Uiso 1 2 calc RS T P . .
H27B H 1.0435 0.0000 -0.5264 0.148 Uiso 1 2 calc RS T P . .
Mo4 Mo 0.53303(4) 0.0000 0.38959(5) 0.0384(3) Uani 1 2 d S T P . .
Mo5 Mo 0.55457(3) -0.05815(3) 0.23397(4) 0.0497(2) Uani 1 1 d . . . . .
Mo6 Mo 0.61216(3) -0.10892(4) 0.35862(4) 0.0569(3) Uani 1 1 d . . . . .
Co4 Co 0.58647(6) 0.0000 0.56814(9) 0.0472(5) Uani 1 2 d S T P . .
Co3 Co 0.50922(6) -0.14570(7) 0.42684(9) 0.0762(5) Uani 1 1 d . U . . .
P4 P 0.59248(9) -0.11054(11) 0.52207(13) 0.0527(7) Uani 1 1 d . . . . .
P3 P 0.64697(12) 0.0000 0.31158(18) 0.0537(10) Uani 1 2 d S T P . .
O26 O 0.5493(3) 0.0000 0.4726(4) 0.0378(19) Uani 1 2 d S T P B .
O18 O 0.55441(19) -0.0533(2) 0.3516(3) 0.0425(15) Uani 1 1 d . . . . .
O34 O 0.4748(3) 0.0000 0.3843(4) 0.043(2) Uani 1 2 d S T P . .
O31 O 0.5218(3) 0.0000 0.2461(4) 0.048(2) Uani 1 2 d S T P . .
O19 O 0.6059(3) 0.0000 0.2621(4) 0.049(2) Uani 1 2 d S T P . .
O27 O 0.6435(3) 0.002(2) 0.5045(6) 0.058(5) Uani 0.5 1 d . U . B -1
H27C H 0.6497 -0.0276 0.4894 0.086 Uiso 0.5 1 d GR . . B -1
H27D H 0.6384 0.0192 0.4671 0.086 Uiso 0.5 1 d GR . . B -1
O24 O 0.6126(2) -0.0908(3) 0.4571(3) 0.0526(17) Uani 1 1 d . . . . .
O25 O 0.5879(2) -0.0710(3) 0.5728(3) 0.0562(18) Uani 1 1 d . . . . .
O21 O 0.6025(2) -0.0985(3) 0.2662(3) 0.0573(18) Uani 1 1 d . . . . .
O20 O 0.6476(2) -0.0443(3) 0.3559(3) 0.0569(19) Uani 1 1 d . . . . .
O32 O 0.5106(2) -0.0967(3) 0.2369(3) 0.0564(18) Uani 1 1 d . . . . .
O33 O 0.5674(2) -0.0557(3) 0.1519(3) 0.0602(19) Uani 1 1 d . . . . .
O23 O 0.5477(2) -0.1343(4) 0.5079(4) 0.079(3) Uani 1 1 d . . . . .
O22 O 0.5691(3) -0.1494(3) 0.3714(4) 0.070(2) Uani 1 1 d . . . . .
O29 O 0.4759(3) -0.1172(3) 0.3582(4) 0.084(3) Uani 1 1 d . U . . .
H29A H 0.4583 -0.0949 0.3741 0.125 Uiso 1 1 d GR . . . .
H29B H 0.4939 -0.1015 0.3316 0.125 Uiso 1 1 d GR . . . .
O30 O 0.6582(3) -0.1429(4) 0.3590(4) 0.087(3) Uani 1 1 d . . . . .
O28 O 0.5014(4) -0.2145(4) 0.4401(5) 0.108(4) Uani 1 1 d . . . . .
N2 N 0.6197(5) 0.0047(15) 0.6637(7) 0.083(8) Uani 0.5 1 d D . . B -1
C48 C 0.6952(4) 0.0000 0.2590(8) 0.119(3) Uani 1 2 d DS T P . .
C49 C 0.6964(3) 0.0462(5) 0.2174(6) 0.119(3) Uani 1 1 d D . . . .
H49A H 0.6982 0.0739 0.2478 0.143 Uiso 1 1 calc R . . . .
H49B H 0.6687 0.0490 0.1893 0.143 Uiso 1 1 calc R . . . .
C54 C 0.7377(5) 0.0000 0.3040(7) 0.119(3) Uani 1 2 d DS T P . .
H54A H 0.7377 -0.0284 0.3332 0.143 Uiso 0.5 1 calc R . . . .
H54B H 0.7377 0.0284 0.3332 0.143 Uiso 0.5 1 calc R . . . .
C50 C 0.7386(3) 0.0454(4) 0.1714(5) 0.119(3) Uani 1 1 d D . . . .
H50 H 0.7387 0.0742 0.1421 0.143 Uiso 1 1 calc R . . . .
C51 C 0.7362(5) 0.0000 0.1280(7) 0.119(3) Uani 1 2 d DS T P . .
H51A H 0.7078 0.0000 0.1011 0.143 Uiso 1 2 calc RS T P . .
H51B H 0.7614 0.0000 0.0966 0.143 Uiso 1 2 calc RS T P . .
C52 C 0.7813(3) 0.0445(5) 0.2173(6) 0.119(3) Uani 1 1 d D . . . .
H52A H 0.8084 0.0443 0.1896 0.143 Uiso 1 1 calc R . . . .
H52B H 0.7823 0.0734 0.2457 0.143 Uiso 1 1 calc R . . . .
C53 C 0.7808(4) 0.0000 0.2621(8) 0.119(3) Uani 1 2 d DS T P . .
H53 H 0.8078 0.0000 0.2928 0.143 Uiso 1 2 calc RS T P . .
C34 C 0.6330(7) -0.1996(5) 0.5186(8) 0.112(6) Uani 1 1 d . . . . .
H34A H 0.6412 -0.1931 0.4718 0.135 Uiso 1 1 calc R . . . .
H34B H 0.6026 -0.2139 0.5179 0.135 Uiso 1 1 calc R . . . .
C29 C 0.6170(8) 0.0319(11) 0.7794(11) 0.153(9) Uani 0.5 1 d D . . B -1
H29 H 0.5994 0.0413 0.8162 0.183 Uiso 0.5 1 calc R . . B -1
C33 C 0.6325(4) -0.1529(4) 0.5586(5) 0.057(3) Uani 1 1 d . . . . .
C30 C 0.6631(7) 0.0307(11) 0.7840(11) 0.153(9) Uani 0.5 1 d D . . B -1
H30 H 0.6786 0.0395 0.8244 0.183 Uiso 0.5 1 calc R . . B -1
C44 C 0.5000 -0.2854(7) 0.5000 0.078(5) Uani 1 2 d S T P . .
C39 C 0.7014(7) -0.1778(8) 0.6572(13) 0.143(9) Uani 1 1 d . . . . .
H39A H 0.7235 -0.2007 0.6760 0.172 Uiso 1 1 calc R . . . .
H39B H 0.7029 -0.1486 0.6848 0.172 Uiso 1 1 calc R . . . .
C36 C 0.6520(7) -0.2459(6) 0.6232(9) 0.117(6) Uani 1 1 d . . . . .
H36A H 0.6206 -0.2576 0.6223 0.140 Uiso 1 1 calc R . . . .
H36B H 0.6716 -0.2701 0.6447 0.140 Uiso 1 1 calc R . . . .
C38 C 0.6200(5) -0.1641(6) 0.6298(6) 0.091(5) Uani 1 1 d . . . . .
H38A H 0.5900 -0.1790 0.6303 0.110 Uiso 1 1 calc R . . . .
H38B H 0.6191 -0.1345 0.6564 0.110 Uiso 1 1 calc R . . . .
C37 C 0.6557(7) -0.1984(7) 0.6605(8) 0.114(6) Uani 1 1 d . . . . .
H37 H 0.6488 -0.2038 0.7086 0.137 Uiso 1 1 calc R . . . .
C41 C 0.6790(4) -0.1314(5) 0.5578(9) 0.094(5) Uani 1 1 d . . . . .
H41A H 0.6796 -0.1018 0.5845 0.112 Uiso 1 1 calc R . . . .
H41B H 0.6868 -0.1234 0.5112 0.112 Uiso 1 1 calc R . . . .
C43 C 0.5000 -0.2319(7) 0.5000 0.090(6) Uani 1 2 d S T P . .
C42 C 0.7122(8) -0.2116(8) 0.5480(12) 0.149(9) Uani 1 1 d . . . . .
H42A H 0.7190 -0.2050 0.5006 0.179 Uiso 1 1 calc R . . . .
H42B H 0.7355 -0.2333 0.5663 0.179 Uiso 1 1 calc R . . . .
C45 C 0.5016(6) -0.3092(6) 0.5638(8) 0.110(5) Uani 1 1 d . . . . .
H45 H 0.5027 -0.2922 0.6049 0.132 Uiso 1 1 calc R . . . .
C35 C 0.6674(9) -0.2347(7) 0.5514(10) 0.137(8) Uani 1 1 d . . . . .
H35 H 0.6677 -0.2647 0.5247 0.165 Uiso 1 1 calc R . . . .
C47 C 0.5000 -0.3815(9) 0.5000 0.155(14) Uani 1 2 d S T P . .
H47 H 0.5000 -0.4152 0.5000 0.185 Uiso 1 2 calc RS T P . .
C46 C 0.5016(8) -0.3566(7) 0.5618(9) 0.132(7) Uani 1 1 d . . . . .
H46 H 0.5026 -0.3740 0.6027 0.158 Uiso 1 1 calc R . . . .
C40 C 0.7132(6) -0.1660(8) 0.5869(15) 0.142(9) Uani 1 1 d . . . . .
H40 H 0.7440 -0.1518 0.5862 0.171 Uiso 1 1 calc R . . . .
C28 C 0.5974(7) 0.0186(13) 0.7187(10) 0.153(9) Uani 0.5 1 d D . . B -1
H28 H 0.5655 0.0193 0.7152 0.183 Uiso 0.5 1 calc R . . B -1
C31 C 0.6862(7) 0.0167(12) 0.7288(10) 0.153(9) Uani 0.5 1 d D . . B -1
H31 H 0.7181 0.0157 0.7312 0.183 Uiso 0.5 1 calc R . . B -1
C32 C 0.6640(6) 0.0039(14) 0.6694(10) 0.153(9) Uani 0.5 1 d D . . B -1
H32 H 0.6811 -0.0057 0.6321 0.183 Uiso 0.5 1 calc R . . B -1
N3 N 1.1248(4) -0.2412(4) 0.2273(6) 0.089(4) Uani 1 1 d . . . . .
C65 C 1.1349(6) -0.3022(6) 0.1307(10) 0.118(5) Uani 1 1 d . U . . .
H65A H 1.1514 -0.2789 0.1034 0.141 Uiso 1 1 calc R . . . .
H65B H 1.1028 -0.3014 0.1167 0.141 Uiso 1 1 calc R . . . .
C55 C 1.1490(4) -0.2016(5) 0.1891(7) 0.080(4) Uani 1 1 d . . . . .
H55A H 1.1406 -0.2041 0.1409 0.096 Uiso 1 1 calc R . . . .
H55B H 1.1383 -0.1705 0.2052 0.096 Uiso 1 1 calc R . . . .
C60 C 1.0753(4) -0.2331(5) 0.2139(7) 0.086(4) Uani 1 1 d . . . . .
H60A H 1.0675 -0.2014 0.2315 0.103 Uiso 1 1 calc R . . . .
H60B H 1.0700 -0.2322 0.1647 0.103 Uiso 1 1 calc R . . . .
C64 C 1.1404(5) -0.2905(5) 0.2051(9) 0.096(4) Uani 1 1 d . U . . .
H64A H 1.1726 -0.2939 0.2180 0.115 Uiso 1 1 calc R . . . .
H64B H 1.1237 -0.3145 0.2307 0.115 Uiso 1 1 calc R . . . .
C68 C 1.1351(5) -0.2372(6) 0.3015(8) 0.100(5) Uani 1 1 d . U . . .
H68A H 1.1171 -0.2614 0.3248 0.120 Uiso 1 1 calc R . . . .
H68B H 1.1672 -0.2453 0.3094 0.120 Uiso 1 1 calc R . . . .
C56 C 1.1999(5) -0.2031(6) 0.1967(8) 0.098(5) Uani 1 1 d . . . . .
H56A H 1.2088 -0.2023 0.2448 0.117 Uiso 1 1 calc R . . . .
H56B H 1.2114 -0.2329 0.1773 0.117 Uiso 1 1 calc R . . . .
C61 C 1.0438(4) -0.2685(5) 0.2427(9) 0.100(5) Uani 1 1 d . . . . .
H61A H 1.0506 -0.2725 0.2912 0.120 Uiso 1 1 calc R . . . .
H61B H 1.0477 -0.2996 0.2205 0.120 Uiso 1 1 calc R . . . .
C62 C 0.9954(4) -0.2516(5) 0.2321(8) 0.089(4) Uani 1 1 d . . . . .
H62A H 0.9913 -0.2215 0.2569 0.107 Uiso 1 1 calc R . . . .
H62B H 0.9898 -0.2450 0.1839 0.107 Uiso 1 1 calc R . . . .
C69 C 1.1265(8) -0.1906(7) 0.3326(8) 0.140(8) Uani 1 1 d . U . . .
H69A H 1.0942 -0.1826 0.3275 0.168 Uiso 1 1 calc R . . . .
H69B H 1.1441 -0.1658 0.3101 0.168 Uiso 1 1 calc R . . . .
C63 C 0.9620(5) -0.2864(7) 0.2548(12) 0.148(9) Uani 1 1 d . . . . .
H63A H 0.9632 -0.3148 0.2267 0.223 Uiso 1 1 calc GR . . . .
H63B H 0.9319 -0.2725 0.2513 0.223 Uiso 1 1 calc GR . . . .
H63C H 0.9688 -0.2950 0.3016 0.223 Uiso 1 1 calc GR . . . .
C71 C 1.1461(10) -0.1487(8) 0.4372(10) 0.184(12) Uani 1 1 d . U . . .
H71A H 1.1698 -0.1313 0.4146 0.277 Uiso 1 1 calc GR . . . .
H71B H 1.1547 -0.1531 0.4845 0.277 Uiso 1 1 calc GR . . . .
H71C H 1.1180 -0.1306 0.4338 0.277 Uiso 1 1 calc GR . . . .
C70 C 1.1400(11) -0.1927(9) 0.4068(10) 0.198(13) Uani 1 1 d . U . . .
H70A H 1.1166 -0.2103 0.4309 0.237 Uiso 1 1 calc R . . . .
H70B H 1.1683 -0.2110 0.4117 0.237 Uiso 1 1 calc R . . . .
C66 C 1.1548(7) -0.3535(6) 0.1213(13) 0.142(7) Uani 1 1 d . U . . .
H66 H 1.1668 -0.3726 0.1566 0.170 Uiso 1 1 calc R . . . .
C67 C 1.1523(9) -0.3673(8) 0.0519(14) 0.180(10) Uani 1 1 d . U . . .
H67A H 1.1724 -0.3473 0.0260 0.271 Uiso 1 1 calc GR . . . .
H67B H 1.1214 -0.3635 0.0347 0.271 Uiso 1 1 calc GR . . . .
H67C H 1.1613 -0.4006 0.0477 0.271 Uiso 1 1 calc GR . . . .
C57 C 1.2199(6) -0.1612(6) 0.1612(9) 0.102(5) Uani 1 1 d D . . . .
H57 H 1.2342 -0.1635 0.1192 0.122 Uiso 0.6108 1 calc R . . C 1
H57A H 1.2004 -0.1430 0.1329 0.122 Uiso 0.3892 1 calc R . . D 2
C58 C 1.2155(8) -0.1208(8) 0.1947(14) 0.092(7) Uani 0.6108 1 d . . . E 1
H58A H 1.1848 -0.1183 0.2110 0.138 Uiso 0.6108 1 calc GR . . E 1
H58B H 1.2215 -0.0940 0.1649 0.138 Uiso 0.6108 1 calc GR . . E 1
H58C H 1.2369 -0.1202 0.2328 0.138 Uiso 0.6108 1 calc GR . . E 1
C59 C 1.2690(7) -0.1456(17) 0.167(2) 0.118(16) Uani 0.3892 1 d D . . E 2
H59A H 1.2829 -0.1591 0.2076 0.176 Uiso 0.3892 1 calc GR . . E 2
H59B H 1.2705 -0.1109 0.1688 0.176 Uiso 0.3892 1 calc GR . . E 2
H59C H 1.2851 -0.1569 0.1276 0.176 Uiso 0.3892 1 calc GR . . E 2
N4 N 0.7448(4) -0.1948(5) 0.2856(7) 0.101(4) Uani 1 1 d . . . F 2
C72 C 0.7543(5) -0.1697(6) 0.3252(8) 0.083(4) Uani 1 1 d . . . F 2
C73 C 0.7649(7) -0.1365(6) 0.3800(10) 0.136(8) Uani 1 1 d . . . F 2
H73A H 0.7488 -0.1066 0.3721 0.203 Uiso 1 1 calc GR . . F 2
H73B H 0.7973 -0.1305 0.3819 0.203 Uiso 1 1 calc GR . . F 2
H73C H 0.7556 -0.1503 0.4225 0.203 Uiso 1 1 calc GR . . F 2

loop_
_atom_site_aniso_label
_atom_site_aniso_U_11
_atom_site_aniso_U_22
_atom_site_aniso_U_33
_atom_site_aniso_U_23
_atom_site_aniso_U_13
_atom_site_aniso_U_12
Mo1 0.0434(6) 0.0461(6) 0.0167(4) 0.000 -0.0006(4) 0.000
Mo3 0.0520(5) 0.0608(6) 0.0321(4) -0.0180(4) 0.0048(4) -0.0022(4)
Mo2 0.0514(5) 0.0926(7) 0.0237(4) -0.0150(4) -0.0042(3) -0.0051(5)
Co2 0.0418(9) 0.0409(9) 0.0228(7) 0.000 -0.0016(7) 0.000
Co1 0.0483(8) 0.0486(8) 0.0494(7) -0.0054(6) 0.0061(6) -0.0012(6)
P2 0.0396(13) 0.0406(13) 0.0344(11) -0.0034(9) 0.0057(9) 0.0016(10)
P1 0.050(2) 0.082(3) 0.0184(15) 0.000 0.0027(14) 0.000
O8 0.039(3) 0.038(3) 0.036(3) -0.001(3) 0.000(3) 0.004(3)
O17 0.043(5) 0.048(5) 0.020(4) 0.000 -0.004(3) 0.000
O10 0.042(6) 0.062(8) 0.027(5) 0.022(15) 0.006(4) 0.031(16)
O6 0.039(3) 0.046(4) 0.037(3) -0.003(3) 0.004(3) 0.001(3)
O9 0.038(5) 0.052(5) 0.018(4) 0.000 0.000(3) 0.000
O7 0.038(3) 0.050(4) 0.034(3) -0.003(3) 0.005(3) 0.003(3)
O1 0.049(4) 0.060(4) 0.020(3) -0.005(3) 0.000(2) -0.008(3)
O5 0.052(4) 0.047(4) 0.047(4) -0.015(3) 0.003(3) -0.007(3)
O14 0.042(5) 0.081(7) 0.024(4) 0.000 0.000(4) 0.000
O3 0.049(4) 0.071(5) 0.030(3) -0.005(3) 0.004(3) -0.002(3)
O2 0.051(6) 0.101(8) 0.015(4) 0.000 0.000(4) 0.000
O12 0.063(4) 0.051(4) 0.037(3) -0.008(3) 0.001(3) -0.010(3)
O15 0.049(4) 0.091(6) 0.034(3) -0.017(3) -0.004(3) -0.006(4)
O13 0.063(5) 0.071(5) 0.053(4) -0.028(4) 0.014(3) 0.003(4)
O4 0.060(4) 0.083(5) 0.030(3) -0.025(3) 0.001(3) -0.005(4)
O11 0.047(4) 0.055(4) 0.065(5) 0.001(4) -0.002(3) 0.003(3)
O16 0.072(5) 0.145(8) 0.027(3) -0.021(4) -0.007(3) -0.011(5)
N1 0.065(9) 0.043(15) 0.071(9) -0.012(12) -0.035(7) 0.031(14)
C1 0.065(7) 0.171(17) 0.073(7) -0.032(8) -0.015(5) 0.014(8)
C2 0.065(7) 0.171(17) 0.073(7) -0.032(8) -0.015(5) 0.014(8)
C3 0.065(7) 0.171(17) 0.073(7) -0.032(8) -0.015(5) 0.014(8)
C4 0.065(7) 0.171(17) 0.073(7) -0.032(8) -0.015(5) 0.014(8)
C5 0.065(7) 0.171(17) 0.073(7) -0.032(8) -0.015(5) 0.014(8)
C22 0.076(4) 0.261(11) 0.034(3) 0.000 0.016(3) 0.000
C7 0.052(6) 0.048(6) 0.066(7) 0.003(5) 0.005(5) 0.016(5)
C8 0.051(7) 0.063(7) 0.085(8) 0.006(6) 0.011(6) 0.018(6)
C16 0.044(8) 0.042(8) 0.081(11) 0.000 0.003(8) 0.000
C11 0.053(6) 0.049(6) 0.069(7) -0.010(5) 0.021(5) 0.001(5)
C6 0.042(5) 0.049(6) 0.046(5) 0.003(4) 0.008(4) 0.000(4)
C9 0.071(8) 0.050(7) 0.098(10) -0.001(6) 0.022(7) 0.010(6)
C10 0.062(7) 0.042(6) 0.085(8) -0.013(6) 0.020(6) 0.001(5)
C26 0.076(4) 0.261(11) 0.034(3) 0.000 0.016(3) 0.000
C15 0.054(7) 0.068(8) 0.106(10) -0.005(7) 0.005(7) 0.022(6)
C13 0.051(7) 0.065(7) 0.091(9) -0.015(7) 0.027(6) 0.005(6)
C12 0.072(8) 0.050(7) 0.096(9) -0.019(6) 0.026(7) 0.010(6)
C14 0.046(6) 0.043(5) 0.059(6) -0.001(4) 0.015(5) -0.008(4)
C17 0.055(10) 0.057(10) 0.100(14) 0.000 -0.011(9) 0.000
C18 0.143(15) 0.065(9) 0.114(12) 0.008(8) -0.059(11) -0.019(9)
C21 0.076(4) 0.261(11) 0.034(3) 0.000 0.016(3) 0.000
C25 0.076(4) 0.261(11) 0.034(3) 0.000 0.016(3) 0.000
C20 0.17(3) 0.041(12) 0.21(3) 0.000 -0.04(3) 0.000
C19 0.19(2) 0.053(10) 0.17(2) 0.005(11) -0.075(17) 0.010(11)
C24 0.076(4) 0.261(11) 0.034(3) 0.000 0.016(3) 0.000
C23 0.076(4) 0.261(11) 0.034(3) 0.000 0.016(3) 0.000
C27 0.076(4) 0.261(11) 0.034(3) 0.000 0.016(3) 0.000
Mo4 0.0327(6) 0.0518(7) 0.0309(5) 0.000 0.0062(4) 0.000
Mo5 0.0486(5) 0.0660(6) 0.0349(4) -0.0055(4) 0.0080(4) 0.0004(4)
Mo6 0.0587(6) 0.0731(7) 0.0393(5) -0.0049(4) 0.0098(4) 0.0169(5)
Co4 0.0323(9) 0.0739(13) 0.0357(9) 0.000 0.0025(7) 0.000
Co3 0.0840(12) 0.0823(12) 0.0622(10) -0.0136(9) -0.0028(9) 0.0122(10)
P4 0.0441(14) 0.0764(19) 0.0376(13) 0.0019(12) 0.0034(11) 0.0106(14)
P3 0.0354(19) 0.088(3) 0.0379(19) 0.000 0.0111(15) 0.000
O26 0.034(5) 0.044(5) 0.036(4) 0.000 0.003(4) 0.000
O18 0.034(3) 0.058(4) 0.036(3) -0.001(3) 0.014(3) 0.003(3)
O34 0.034(5) 0.058(6) 0.037(5) 0.000 0.009(4) 0.000
O31 0.043(5) 0.055(6) 0.045(5) 0.000 0.007(4) 0.000
O19 0.042(5) 0.066(6) 0.038(5) 0.000 0.009(4) 0.000
O27 0.028(5) 0.105(13) 0.039(6) -0.03(2) 0.003(4) -0.02(2)
O24 0.044(4) 0.070(5) 0.044(4) -0.001(3) 0.004(3) 0.011(3)
O25 0.057(4) 0.069(5) 0.042(4) 0.011(3) 0.008(3) 0.025(4)
O21 0.057(4) 0.073(5) 0.043(4) -0.007(3) 0.011(3) 0.013(4)
O20 0.040(4) 0.089(5) 0.042(4) 0.007(4) 0.011(3) -0.001(4)
O32 0.062(5) 0.066(5) 0.041(4) -0.010(3) 0.003(3) 0.000(4)
O33 0.057(4) 0.081(5) 0.044(4) 0.000(4) 0.017(3) 0.007(4)
O23 0.046(4) 0.150(8) 0.040(4) 0.010(5) -0.001(3) -0.021(5)
O22 0.096(6) 0.071(5) 0.044(4) -0.002(4) -0.002(4) -0.002(5)
O29 0.100(6) 0.103(7) 0.050(4) -0.033(4) 0.039(4) -0.052(5)
O30 0.085(6) 0.116(8) 0.060(5) -0.005(5) 0.009(4) 0.049(6)
O28 0.118(8) 0.131(9) 0.076(6) 0.050(6) -0.001(6) -0.009(7)
N2 0.044(8) 0.16(2) 0.041(7) 0.00(3) -0.013(6) -0.03(3)
C48 0.072(4) 0.178(9) 0.109(6) 0.000 0.058(4) 0.000
C49 0.072(4) 0.178(9) 0.109(6) 0.000 0.058(4) 0.000
C54 0.072(4) 0.178(9) 0.109(6) 0.000 0.058(4) 0.000
C50 0.072(4) 0.178(9) 0.109(6) 0.000 0.058(4) 0.000
C51 0.072(4) 0.178(9) 0.109(6) 0.000 0.058(4) 0.000
C52 0.072(4) 0.178(9) 0.109(6) 0.000 0.058(4) 0.000
C53 0.072(4) 0.178(9) 0.109(6) 0.000 0.058(4) 0.000
C34 0.194(19) 0.060(9) 0.082(10) -0.018(7) -0.025(11) 0.034(10)
C29 0.075(8) 0.31(3) 0.076(8) -0.024(14) -0.020(6) -0.027(14)
C33 0.057(6) 0.057(7) 0.056(6) -0.007(5) -0.001(5) 0.010(5)
C30 0.075(8) 0.31(3) 0.076(8) -0.024(14) -0.020(6) -0.027(14)
C44 0.104(15) 0.068(12) 0.061(11) 0.000 0.009(10) 0.000
C39 0.123(17) 0.121(16) 0.18(2) -0.013(15) -0.084(16) 0.068(14)
C36 0.138(16) 0.098(13) 0.113(13) 0.047(11) -0.002(11) 0.037(11)
C38 0.092(10) 0.121(12) 0.062(8) 0.023(8) -0.001(7) 0.059(9)
C37 0.133(16) 0.134(16) 0.074(10) 0.023(10) -0.001(10) 0.078(13)
C41 0.061(8) 0.087(10) 0.133(13) 0.003(9) -0.002(8) 0.024(7)
C43 0.124(18) 0.066(12) 0.081(14) 0.000 -0.005(12) 0.000
C42 0.148(19) 0.123(18) 0.18(2) 0.023(15) 0.062(17) 0.090(16)
C45 0.149(16) 0.090(12) 0.091(11) -0.017(9) 0.009(11) 0.003(11)
C35 0.22(3) 0.079(12) 0.112(15) -0.023(11) -0.023(16) 0.063(15)
C47 0.33(4) 0.085(16) 0.049(12) 0.000 -0.047(18) 0.000
C46 0.22(2) 0.087(13) 0.083(11) 0.018(9) -0.002(13) -0.017(14)
C40 0.062(10) 0.129(17) 0.23(3) 0.049(19) -0.033(14) 0.034(10)
C28 0.075(8) 0.31(3) 0.076(8) -0.024(14) -0.020(6) -0.027(14)
C31 0.075(8) 0.31(3) 0.076(8) -0.024(14) -0.020(6) -0.027(14)
C32 0.075(8) 0.31(3) 0.076(8) -0.024(14) -0.020(6) -0.027(14)
N3 0.064(7) 0.091(8) 0.110(9) 0.054(7) -0.022(6) -0.012(6)
C65 0.107(12) 0.085(8) 0.162(11) 0.049(8) 0.012(9) -0.018(8)
C55 0.077(9) 0.068(8) 0.094(9) 0.039(7) -0.029(7) -0.018(7)
C60 0.066(8) 0.101(10) 0.090(9) 0.048(8) -0.028(7) -0.005(7)
C64 0.061(8) 0.060(7) 0.167(11) 0.055(8) -0.002(8) 0.003(6)
C68 0.096(10) 0.103(9) 0.097(9) 0.041(7) -0.045(8) -0.015(8)
C56 0.077(9) 0.101(11) 0.115(12) 0.047(10) -0.014(8) -0.013(8)
C61 0.066(8) 0.085(10) 0.149(14) 0.067(10) -0.009(9) -0.006(7)
C62 0.073(9) 0.083(10) 0.110(11) 0.047(8) -0.009(8) 0.007(7)
C69 0.23(2) 0.106(10) 0.079(8) 0.040(7) -0.042(10) 0.001(11)
C63 0.074(11) 0.124(16) 0.25(3) 0.089(16) -0.008(13) -0.001(11)
C71 0.32(3) 0.140(14) 0.092(11) 0.026(9) -0.065(15) -0.007(16)
C70 0.35(4) 0.147(14) 0.087(9) 0.034(8) -0.070(13) -0.015(16)
C66 0.159(16) 0.078(8) 0.190(14) 0.054(9) 0.038(13) -0.001(9)
C67 0.23(3) 0.108(13) 0.203(15) 0.039(11) 0.044(15) -0.010(14)
C57 0.115(13) 0.076(10) 0.113(12) 0.025(9) -0.024(10) -0.024(9)
C58 0.077(16) 0.062(14) 0.14(2) 0.014(14) 0.003(15) -0.009(12)
C59 0.10(3) 0.14(4) 0.11(3) 0.05(3) 0.01(3) 0.02(3)
N4 0.062(7) 0.118(11) 0.121(11) -0.044(9) -0.008(7) 0.019(7)
C72 0.093(11) 0.079(10) 0.076(9) 0.010(8) -0.001(8) 0.014(8)
C73 0.176(19) 0.090(12) 0.138(16) -0.009(11) -0.070(14) 0.026(12)

loop_
_atom_type_symbol
_atom_type_description
_atom_type_scat_dispersion_real
_atom_type_scat_dispersion_imag
_atom_type_scat_source
C C 0.0033 0.0016 'International Tables Vol C Tables 4.2.6.8 and 6.1.1.4'
H H 0.0000 0.0000 'International Tables Vol C Tables 4.2.6.8 and 6.1.1.4'
Co Co 0.3494 0.9721 'International Tables Vol C Tables 4.2.6.8 and 6.1.1.4'
Mo Mo -1.6832 0.6857 'International Tables Vol C Tables 4.2.6.8 and 6.1.1.4'
N N 0.0061 0.0033 'International Tables Vol C Tables 4.2.6.8 and 6.1.1.4'
O O 0.0106 0.0060 'International Tables Vol C Tables 4.2.6.8 and 6.1.1.4'
P P 0.1023 0.0942 'International Tables Vol C Tables 4.2.6.8 and 6.1.1.4'

loop_
_geom_angle_atom_site_label_1
_geom_angle_atom_site_label_2
_geom_angle_atom_site_label_3
_geom_angle
_geom_angle_site_symmetry_1
_geom_angle_site_symmetry_3
O17 Mo1 O1 109.0(2) . .
O17 Mo1 O1 109.0(2) . 6
O9 Mo1 O17 110.1(3) . .
O9 Mo1 O1 109.0(2) . 6
O9 Mo1 O1 109.0(2) . .
O1 Mo1 O1 110.7(4) 6 .
O7 Mo3 O1 83.2(2) . .
O7 Mo3 O3 77.9(2) . .
O5 Mo3 O7 89.9(3) . .
O5 Mo3 O1 83.4(3) . .
O5 Mo3 O3 157.6(3) . .
O5 Mo3 O4 99.6(3) . .
O3 Mo3 O1 76.6(2) . .
O13 Mo3 O7 99.4(3) . .
O13 Mo3 O1 172.2(3) . .
O13 Mo3 O5 103.9(4) . .
O13 Mo3 O3 96.7(3) . .
O13 Mo3 O4 100.2(3) . .
O4 Mo3 O7 155.4(3) . .
O4 Mo3 O1 75.5(2) . .
O4 Mo3 O3 85.2(3) . .
O14 Mo2 O1 80.1(3) . .
O14 Mo2 O2 72.8(3) . .
O2 Mo2 O1 75.4(2) . .
O15 Mo2 O1 86.9(3) . .
O15 Mo2 O14 98.7(3) . .
O15 Mo2 O2 161.3(3) . .
O15 Mo2 O4 100.2(3) . .
O4 Mo2 O1 74.6(2) . .
O4 Mo2 O14 147.3(3) . .
O4 Mo2 O2 81.0(3) . .
O16 Mo2 O1 167.7(3) . .
O16 Mo2 O14 102.0(4) . .
O16 Mo2 O2 93.6(4) . .
O16 Mo2 O15 104.5(4) . .
O16 Mo2 O4 98.7(4) . .
O8 Co2 O8 171.6(3) . 6
O8 Co2 O10 88.1(12) . .
O8 Co2 O10 90.5(12) 6 .
O8 Co2 O9 93.98(16) 6 .
O8 Co2 O9 93.98(16) . .
O8 Co2 N1 81.9(8) . .
O8 Co2 N1 90.4(8) 6 .
O17 Co2 O8 91.50(16) 5_755 .
O17 Co2 O8 91.50(16) 5_755 6
O17 Co2 O10 169.0(4) 5_755 .
O17 Co2 O9 86.7(3) 5_755 .
O17 Co2 N1 89.3(5) 5_755 .
O10 Co2 O9 82.4(3) . .
N1 Co2 O10 101.5(5) . .
N1 Co2 O9 174.2(7) . .
O6 Co1 O6 81.8(3) . 2_755
O6 Co1 O5 90.6(2) . .
O6 Co1 O11 98.3(3) . .
O5 Co1 O6 167.0(2) . 2_755
O12 Co1 O6 142.5(3) . .
O12 Co1 O6 85.9(2) . 2_755
O12 Co1 O5 93.9(3) . .
O12 Co1 O11 117.2(3) . .
O11 Co1 O6 90.7(3) . 2_755
O11 Co1 O5 100.8(3) . .
O8 P2 O6 110.3(3) . .
O8 P2 O7 110.1(4) . .
O8 P2 C6 108.6(4) . .
O6 P2 O7 111.3(3) . .
O6 P2 C6 109.2(4) . .
O7 P2 C6 107.2(4) . .
O3 P1 O3 107.7(5) . 6
O3 P1 O2 112.2(3) . .
O3 P1 O2 112.2(3) 6 .
O3 P1 C21 107.0(4) . .
O3 P1 C21 107.0(4) 6 .
O2 P1 C21 110.6(7) . .
P2 O8 Co2 131.9(4) . .
Mo1 O17 Co2 151.6(4) . 5_755
Co2 O10 H10A 109.5 . .
Co2 O10 H10B 108.7 . .
H10A O10 H10B 104.5 . .
Co1 O6 Co1 92.7(2) . 2_755
P2 O6 Co1 134.1(4) . 2_755
P2 O6 Co1 132.9(4) . .
Mo1 O9 Co2 168.4(4) . .
P2 O7 Mo3 136.5(4) . .
Mo1 O1 Mo3 141.1(3) . .
Mo1 O1 Mo2 121.8(3) . .
Mo3 O1 Mo2 88.75(19) . .
Mo3 O5 Co1 135.8(3) . .
Mo2 O14 Mo2 119.0(4) 6 .
P1 O3 Mo3 136.7(4) . .
Mo2 O2 Mo2 90.1(3) 6 .
P1 O2 Mo2 130.3(2) . .
P1 O2 Mo2 130.3(2) . 6
Co1 O12 H12A 109.6 . .
Co1 O12 H12B 129.9 . .
H12A O12 H12B 104.5 . .
Mo3 O4 Mo2 120.8(3) . .
C16 O11 Co1 125.9(8) . .
C1 N1 Co2 118.7(13) . .
C5 N1 Co2 124.8(13) . .
C5 N1 C1 116.5(14) . .
N1 C1 H1 119.5 . .
N1 C1 C2 121.1(16) . .
C2 C1 H1 119.5 . .
C1 C2 H2 120.9 . .
C1 C2 C3 118.1(16) . .
C3 C2 H2 120.9 . .
C2 C3 H3 119.2 . .
C4 C3 C2 121.7(16) . .
C4 C3 H3 119.2 . .
C3 C4 H4 122.6 . .
C3 C4 C5 114.7(17) . .
C5 C4 H4 122.6 . .
N1 C5 C4 127.9(18) . .
N1 C5 H5 116.1 . .
C4 C5 H5 116.1 . .
H22A C22 H22B 108.1 . .
C21 C22 H22A 109.6 . .
C21 C22 H22B 109.6 . .
C23 C22 H22A 109.6 . .
C23 C22 H22B 109.6 . .
C23 C22 C21 110.2(14) . .
H7A C7 H7B 108.2 . .
C8 C7 H7A 109.7 . .
C8 C7 H7B 109.7 . .
C6 C7 H7A 109.7 . .
C6 C7 H7B 109.7 . .
C6 C7 C8 109.6(9) . .
C7 C8 H8 109.1 . .
C9 C8 C7 109.6(10) . .
C9 C8 H8 109.1 . .
C15 C8 C7 109.9(10) . .
C15 C8 H8 109.1 . .
C15 C8 C9 110.0(11) . .
O11 C16 O11 127.9(14) 2_755 .
O11 C16 C17 116.1(7) . .
O11 C16 C17 116.1(7) 2_755 .
H11A C11 H11B 108.1 . .
C6 C11 H11A 109.6 . .
C6 C11 H11B 109.6 . .
C6 C11 C10 110.4(9) . .
C10 C11 H11A 109.6 . .
C10 C11 H11B 109.6 . .
C7 C6 P2 111.7(7) . .
C7 C6 C11 107.5(8) . .
C7 C6 C14 109.1(8) . .
C11 C6 P2 110.3(7) . .
C14 C6 P2 109.9(7) . .
C14 C6 C11 108.2(8) . .
C8 C9 H9A 109.7 . .
C8 C9 H9B 109.7 . .
H9A C9 H9B 108.2 . .
C10 C9 C8 110.0(10) . .
C10 C9 H9A 109.7 . .
C10 C9 H9B 109.7 . .
C11 C10 H10 109.9 . .
C9 C10 C11 109.1(9) . .
C9 C10 H10 109.9 . .
C9 C10 C12 109.5(11) . .
C12 C10 C11 108.5(9) . .
C12 C10 H10 109.9 . .
H26A C26 H26B 108.2 . .
C21 C26 H26A 109.7 . .
C21 C26 H26B 109.7 . .
C21 C26 C25 109.9(7) . .
C25 C26 H26A 109.7 . .
C25 C26 H26B 109.7 . .
C8 C15 H15A 109.8 . .
C8 C15 H15B 109.8 . .
H15A C15 H15B 108.2 . .
C13 C15 C8 109.6(10) . .
C13 C15 H15A 109.8 . .
C13 C15 H15B 109.8 . .
C15 C13 H13 109.5 . .
C15 C13 C12 110.1(11) . .
C15 C13 C14 109.1(9) . .
C12 C13 H13 109.5 . .
C12 C13 C14 109.2(9) . .
C14 C13 H13 109.5 . .
C10 C12 H12C 109.6 . .
C10 C12 H12D 109.6 . .
C13 C12 C10 110.1(10) . .
C13 C12 H12C 109.6 . .
C13 C12 H12D 109.6 . .
H12C C12 H12D 108.2 . .
C6 C14 H14A 109.5 . .
C6 C14 H14B 109.5 . .
C13 C14 C6 110.7(8) . .
C13 C14 H14A 109.5 . .
C13 C14 H14B 109.5 . .
H14A C14 H14B 108.1 . .
C18 C17 C16 121.9(9) 2_755 .
C18 C17 C16 121.9(9) . .
C18 C17 C18 116.2(18) . 2_755
C17 C18 H18 119.3 . .
C19 C18 C17 121.5(16) . .
C19 C18 H18 119.3 . .
C22 C21 P1 107.8(11) . .
C22 C21 C26 109.7(10) . 6
C22 C21 C26 109.7(10) . .
C26 C21 P1 109.3(8) 6 .
C26 C21 P1 109.3(8) . .
C26 C21 C26 110.8(15) 6 .
C26 C25 H25 112.5 . .
C24 C25 C26 110.4(6) . .
C24 C25 H25 112.5 . .
C24 C25 C27 97.4(5) . .
C27 C25 C26 110.7(7) . .
C27 C25 H25 112.5 . .
C19 C20 H20 119.3 . .
C19 C20 H20 119.3 2_755 .
C19 C20 C19 121(2) . 2_755
C18 C19 H19 120.2 . .
C20 C19 C18 119.7(19) . .
C20 C19 H19 120.2 . .
C25 C24 H24A 108.7 . .
C25 C24 H24B 108.7 . .
H24A C24 H24B 107.6 . .
C23 C24 C25 114.2(8) . .
C23 C24 H24A 108.7 . .
C23 C24 H24B 108.7 . .
C22 C23 H23 110.7 . .
C24 C23 C22 110.9(9) . .
C24 C23 C22 110.9(9) 6 .
C24 C23 C24 102.8(14) 6 .
C24 C23 H23 110.7 . .
C24 C23 H23 110.7 6 .
C25 C27 C25 117.5(10) . 6
C25 C27 H27A 107.9 6 .
C25 C27 H27A 107.9 . .
C25 C27 H27B 107.9 6 .
C25 C27 H27B 107.9 . .
H27A C27 H27B 107.2 . .
O26 Mo4 O18 108.1(2) . .
O26 Mo4 O18 108.1(2) . 6
O26 Mo4 O34 108.5(4) . .
O18 Mo4 O18 112.6(4) . 6
O34 Mo4 O18 109.7(2) . 6
O34 Mo4 O18 109.7(2) . .
O31 Mo5 O18 79.1(3) . .
O31 Mo5 O19 72.5(3) . .
O19 Mo5 O18 74.5(3) . .
O21 Mo5 O18 73.9(2) . .
O21 Mo5 O31 146.7(3) . .
O21 Mo5 O19 81.8(3) . .
O32 Mo5 O18 88.9(3) . .
O32 Mo5 O31 98.4(3) . .
O32 Mo5 O19 162.2(3) . .
O32 Mo5 O21 100.2(3) . .
O33 Mo5 O18 165.9(3) . .
O33 Mo5 O31 102.4(4) . .
O33 Mo5 O19 92.4(3) . .
O33 Mo5 O21 99.4(3) . .
O33 Mo5 O32 104.6(3) . .
O24 Mo6 O18 82.8(2) . .
O24 Mo6 O20 79.4(3) . .
O21 Mo6 O18 75.1(3) . .
O21 Mo6 O24 155.0(3) . .
O21 Mo6 O20 84.5(3) . .
O20 Mo6 O18 77.6(2) . .
O22 Mo6 O18 84.5(3) . .
O22 Mo6 O24 90.6(3) . .
O22 Mo6 O21 98.7(3) . .
O22 Mo6 O20 160.5(3) . .
O30 Mo6 O18 171.9(4) . .
O30 Mo6 O24 98.9(3) . .
O30 Mo6 O21 101.4(4) . .
O30 Mo6 O20 94.9(4) . .
O30 Mo6 O22 103.3(5) . .
O34 Co4 O26 88.1(3) 5_656 .
O34 Co4 O27 170.8(6) 5_656 .
O34 Co4 N2 89.1(5) 5_656 .
O27 Co4 O26 82.8(4) . .
O25 Co4 O26 92.8(2) 6 .
O25 Co4 O26 92.8(2) . .
O25 Co4 O34 89.8(2) 6 5_656
O25 Co4 O34 89.8(2) . 5_656
O25 Co4 O27 89.3(18) 6 .
O25 Co4 O27 92.0(18) . .
O25 Co4 O25 174.3(4) 6 .
O25 Co4 N2 90.7(12) . .
O25 Co4 N2 83.6(12) 6 .
N2 Co4 O26 175.5(9) . .
N2 Co4 O27 99.8(5) . .
O23 Co3 Co3 47.2(2) . 2_656
O23 Co3 Co3 41.66(19) 2_656 2_656
O23 Co3 O23 86.1(3) . 2_656
O23 Co3 O22 87.5(3) . .
O22 Co3 Co3 133.4(2) . 2_656
O22 Co3 O23 172.1(3) . 2_656
O29 Co3 Co3 127.9(3) . 2_656
O29 Co3 O23 145.0(4) . .
O29 Co3 O23 88.2(3) . 2_656
O29 Co3 O22 94.4(3) . .
O29 Co3 O28 117.6(4) . .
O28 Co3 Co3 81.0(3) . 2_656
O28 Co3 O23 96.7(4) . .
O28 Co3 O23 88.2(4) . 2_656
O28 Co3 O22 97.2(4) . .
O24 P4 C33 107.9(5) . .
O25 P4 O24 109.8(4) . .
O25 P4 C33 106.5(4) . .
O23 P4 O24 111.2(4) . .
O23 P4 O25 110.9(5) . .
O23 P4 C33 110.3(6) . .
O19 P3 C48 104.9(7) . .
O20 P3 O19 111.5(3) . .
O20 P3 O19 111.5(3) 6 .
O20 P3 O20 109.4(6) . 6
O20 P3 C48 109.8(4) 6 .
O20 P3 C48 109.8(4) . .
Mo4 O26 Co4 165.9(5) . .
Mo4 O18 Mo5 118.5(3) . .
Mo4 O18 Mo6 143.4(3) . .
Mo6 O18 Mo5 90.0(2) . .
Mo4 O34 Co4 149.3(5) . 5_656
Mo5 O31 Mo5 116.7(5) . 6
Mo5 O19 Mo5 90.8(3) 6 .
P3 O19 Mo5 131.5(2) . 6
P3 O19 Mo5 131.5(2) . .
Co4 O27 H27C 110.4 . .
Co4 O27 H27D 112.5 . .
H27C O27 H27D 104.7 . .
P4 O24 Mo6 136.7(5) . .
P4 O25 Co4 135.0(4) . .
Mo6 O21 Mo5 120.8(3) . .
P3 O20 Mo6 136.1(4) . .
Co3 O23 Co3 91.2(3) . 2_656
P4 O23 Co3 135.4(5) . .
P4 O23 Co3 130.3(5) . 2_656
Mo6 O22 Co3 132.5(4) . .
Co3 O29 H29A 110.8 . .
Co3 O29 H29B 109.7 . .
H29A O29 H29B 103.7 . .
C43 O28 Co3 120.3(12) . .
C28 N2 Co4 121.1(12) . .
C32 N2 Co4 121.0(12) . .
C32 N2 C28 116.4(15) . .
C49 C48 P3 110.1(5) . .
C49 C48 P3 110.1(5) 6 .
C49 C48 C49 114.9(15) . 6
C54 C48 P3 108.5(10) . .
C54 C48 C49 106.4(8) . .
C54 C48 C49 106.4(7) . 6
C48 C49 H49A 109.8 . .
C48 C49 H49B 109.8 . .
C48 C49 C50 109.4(7) . .
H49A C49 H49B 108.2 . .
C50 C49 H49A 109.8 . .
C50 C49 H49B 109.8 . .
C48 C54 H54A 109.3 . .
C48 C54 H54B 109.3 . .
C48 C54 C53 111.5(8) . .
H54A C54 H54B 108.0 . .
C53 C54 H54A 109.3 . .
C53 C54 H54B 109.3 . .
C49 C50 H50 110.1 . .
C51 C50 C49 108.2(7) . .
C51 C50 H50 110.1 . .
C51 C50 C52 110.1(8) . .
C52 C50 C49 108.1(6) . .
C52 C50 H50 110.1 . .
C50 C51 C50 111.7(12) 6 .
C50 C51 H51A 109.3 6 .
C50 C51 H51A 109.3 . .
C50 C51 H51B 109.3 . .
C50 C51 H51B 109.3 6 .
H51A C51 H51B 107.9 . .
C50 C52 H52A 109.8 . .
C50 C52 H52B 109.8 . .
H52A C52 H52B 108.2 . .
C53 C52 C50 109.6(7) . .
C53 C52 H52A 109.8 . .
C53 C52 H52B 109.8 . .
C54 C53 H53 109.6 . .
C52 C53 C54 109.5(5) . .
C52 C53 C54 109.5(5) 6 .
C52 C53 C52 109.1(14) 6 .
C52 C53 H53 109.6 . .
C52 C53 H53 109.6 6 .
H34A C34 H34B 108.2 . .
C33 C34 H34A 109.7 . .
C33 C34 H34B 109.7 . .
C33 C34 C35 109.9(12) . .
C35 C34 H34A 109.7 . .
C35 C34 H34B 109.7 . .
C30 C29 H29 121.6 . .
C30 C29 C28 116.8(19) . .
C28 C29 H29 121.6 . .
C34 C33 P4 111.6(9) . .
C38 C33 P4 109.8(8) . .
C38 C33 C34 108.4(12) . .
C38 C33 C41 109.8(11) . .
C41 C33 P4 108.8(9) . .
C41 C33 C34 108.5(12) . .
C29 C30 H30 120.8 . .
C31 C30 C29 118.3(18) . .
C31 C30 H30 120.8 . .
C45 C44 C43 117.8(10) . .
C45 C44 C43 117.8(10) 2_656 .
C45 C44 C45 124.4(19) . 2_656
H39A C39 H39B 108.0 . .
C37 C39 H39A 109.3 . .
C37 C39 H39B 109.3 . .
C37 C39 C40 111.6(16) . .
C40 C39 H39A 109.3 . .
C40 C39 H39B 109.3 . .
H36A C36 H36B 108.9 . .
C37 C36 H36A 110.8 . .
C37 C36 H36B 110.8 . .
C37 C36 C35 104.5(14) . .
C35 C36 H36A 110.8 . .
C35 C36 H36B 110.8 . .
C33 C38 H38A 110.0 . .
C33 C38 H38B 110.0 . .
C33 C38 C37 108.6(11) . .
H38A C38 H38B 108.4 . .
C37 C38 H38A 110.0 . .
C37 C38 H38B 110.0 . .
C39 C37 C36 112.1(15) . .
C39 C37 C38 111.0(16) . .
C39 C37 H37 108.5 . .
C36 C37 C38 108.1(15) . .
C36 C37 H37 108.5 . .
C38 C37 H37 108.5 . .
C33 C41 H41A 109.6 . .
C33 C41 H41B 109.6 . .
C33 C41 C40 110.1(13) . .
H41A C41 H41B 108.2 . .
C40 C41 H41A 109.6 . .
C40 C41 H41B 109.6 . .
O28 C43 O28 135(2) 2_656 .
O28 C43 C44 112.3(10) . .
O28 C43 C44 112.3(10) 2_656 .
H42A C42 H42B 108.0 . .
C35 C42 H42A 109.4 . .
C35 C42 H42B 109.4 . .
C35 C42 C40 111.0(15) . .
C40 C42 H42A 109.4 . .
C40 C42 H42B 109.4 . .
C44 C45 H45 121.9 . .
C46 C45 C44 116.1(16) . .
C46 C45 H45 121.9 . .
C34 C35 H35 109.1 . .
C36 C35 C34 108.0(17) . .
C36 C35 H35 109.1 . .
C42 C35 C34 106.4(18) . .
C42 C35 C36 114.9(19) . .
C42 C35 H35 109.1 . .
C46 C47 H47 119.6 2_656 .
C46 C47 H47 119.6 . .
C46 C47 C46 121(2) 2_656 .
C45 C46 C47 121.2(18) . .
C45 C46 H46 119.4 . .
C47 C46 H46 119.4 . .
C39 C40 C41 109.2(17) . .
C39 C40 C42 107.1(18) . .
C39 C40 H40 110.0 . .
C41 C40 H40 110.0 . .
C42 C40 C41 110.4(19) . .
C42 C40 H40 110.0 . .
N2 C28 C29 125.6(18) . .
N2 C28 H28 117.2 . .
C29 C28 H28 117.2 . .
C30 C31 H31 119.3 . .
C30 C31 C32 121.5(18) . .
C32 C31 H31 119.3 . .
N2 C32 C31 121.4(17) . .
N2 C32 H32 119.3 . .
C31 C32 H32 119.3 . .
C60 N3 C55 105.7(9) . .
C60 N3 C64 112.8(11) . .
C64 N3 C55 111.3(11) . .
C68 N3 C55 110.3(11) . .
C68 N3 C60 109.7(12) . .
C68 N3 C64 107.1(11) . .
H65A C65 H65B 108.6 . .
C64 C65 H65A 110.4 . .
C64 C65 H65B 110.4 . .
C64 C65 C66 106.4(15) . .
C66 C65 H65A 110.4 . .
C66 C65 H65B 110.4 . .
N3 C55 H55A 108.7 . .
N3 C55 H55B 108.7 . .
H55A C55 H55B 107.6 . .
C56 C55 N3 114.1(10) . .
C56 C55 H55A 108.7 . .
C56 C55 H55B 108.7 . .
N3 C60 H60A 108.1 . .
N3 C60 H60B 108.1 . .
H60A C60 H60B 107.3 . .
C61 C60 N3 116.8(10) . .
C61 C60 H60A 108.1 . .
C61 C60 H60B 108.1 . .
N3 C64 H64A 108.1 . .
N3 C64 H64B 108.1 . .
C65 C64 N3 116.8(12) . .
C65 C64 H64A 108.1 . .
C65 C64 H64B 108.1 . .
H64A C64 H64B 107.3 . .
N3 C68 H68A 108.2 . .
N3 C68 H68B 108.2 . .
H68A C68 H68B 107.3 . .
C69 C68 N3 116.4(12) . .
C69 C68 H68A 108.2 . .
C69 C68 H68B 108.2 . .
C55 C56 H56A 109.7 . .
C55 C56 H56B 109.7 . .
H56A C56 H56B 108.2 . .
C57 C56 C55 109.7(12) . .
C57 C56 H56A 109.7 . .
C57 C56 H56B 109.7 . .
C60 C61 H61A 109.7 . .
C60 C61 H61B 109.7 . .
C60 C61 C62 109.8(10) . .
H61A C61 H61B 108.2 . .
C62 C61 H61A 109.7 . .
C62 C61 H61B 109.7 . .
C61 C62 H62A 109.0 . .
C61 C62 H62B 109.0 . .
H62A C62 H62B 107.8 . .
C63 C62 C61 113.0(11) . .
C63 C62 H62A 109.0 . .
C63 C62 H62B 109.0 . .
C68 C69 H69A 109.8 . .
C68 C69 H69B 109.8 . .
C68 C69 C70 109.2(15) . .
H69A C69 H69B 108.3 . .
C70 C69 H69A 109.8 . .
C70 C69 H69B 109.8 . .
C62 C63 H63A 109.5 . .
C62 C63 H63B 109.5 . .
C62 C63 H63C 109.5 . .
H63A C63 H63B 109.5 . .
H63A C63 H63C 109.5 . .
H63B C63 H63C 109.5 . .
H71A C71 H71B 109.5 . .
H71A C71 H71C 109.5 . .
H71B C71 H71C 109.5 . .
C70 C71 H71A 109.5 . .
C70 C71 H71B 109.5 . .
C70 C71 H71C 109.5 . .
C69 C70 H70A 108.6 . .
C69 C70 H70B 108.6 . .
C71 C70 C69 114.6(18) . .
C71 C70 H70A 108.6 . .
C71 C70 H70B 108.6 . .
H70A C70 H70B 107.6 . .
C65 C66 H66 124.7 . .
C67 C66 C65 110.6(19) . .
C67 C66 H66 124.7 . .
C66 C67 H67A 109.5 . .
C66 C67 H67B 109.5 . .
C66 C67 H67C 109.5 . .
H67A C67 H67B 109.5 . .
H67A C67 H67C 109.5 . .
H67B C67 H67C 109.5 . .
C56 C57 H57 123.5 . .
C56 C57 H57A 117.3 . .
C56 C57 C59 125(2) . .
C58 C57 C56 113.0(19) . .
C58 C57 H57 123.5 . .
C59 C57 H57A 117.3 . .
C57 C58 H58A 109.5 . .
C57 C58 H58B 109.5 . .
C57 C58 H58C 109.5 . .
H58A C58 H58B 109.5 . .
H58A C58 H58C 109.5 . .
H58B C58 H58C 109.5 . .
C57 C59 H59A 109.5 . .
C57 C59 H59B 109.5 . .
C57 C59 H59C 109.5 . .
H59A C59 H59B 109.5 . .
H59A C59 H59C 109.5 . .
H59B C59 H59C 109.5 . .
N4 C72 C73 177(2) . .
C72 C73 H73A 109.5 . .
C72 C73 H73B 109.5 . .
C72 C73 H73C 109.5 . .
H73A C73 H73B 109.5 . .
H73A C73 H73C 109.5 . .
H73B C73 H73C 109.5 . .

loop_
_geom_bond_atom_site_label_1
_geom_bond_atom_site_label_2
_geom_bond_distance
_geom_bond_site_symmetry_2
Mo1 O17 1.737(8) .
Mo1 O9 1.736(8) .
Mo1 O1 1.796(6) 6
Mo1 O1 1.796(6) .
Mo3 O7 2.025(6) .
Mo3 O1 2.355(6) .
Mo3 O5 1.755(7) .
Mo3 O3 2.080(7) .
Mo3 O13 1.687(7) .
Mo3 O4 1.894(7) .
Mo2 O1 2.379(6) .
Mo2 O14 1.915(4) .
Mo2 O2 2.332(7) .
Mo2 O15 1.712(8) .
Mo2 O4 1.913(7) .
Mo2 O16 1.690(7) .
Co2 O8 2.081(6) 6
Co2 O8 2.080(6) .
Co2 O17 2.062(8) 5_755
Co2 O10 2.131(9) .
Co2 O9 2.191(8) .
Co2 N1 2.119(13) .
Co1 O6 2.000(6) .
Co1 O6 2.157(6) 2_755
Co1 O5 2.047(6) .
Co1 O12 1.998(7) .
Co1 O11 2.020(7) .
P2 O8 1.505(6) .
P2 O6 1.537(6) .
P2 O7 1.543(6) .
P2 C6 1.814(10) .
P1 O3 1.529(7) .
P1 O3 1.529(7) 6
P1 O2 1.546(10) .
P1 C21 1.788(13) .
O17 Co2 2.062(8) 5_755
O10 H10A 0.8769 .
O10 H10B 0.8777 .
O6 Co1 2.157(6) 2_755
O14 Mo2 1.915(4) 6
O2 Mo2 2.332(7) 6
O12 H12A 0.8784 .
O12 H12B 0.9578 .
O11 C16 1.267(9) .
N1 C1 1.380(16) .
N1 C5 1.302(16) .
C1 H1 0.9500 .
C1 C2 1.382(16) .
C2 H2 0.9500 .
C2 C3 1.403(17) .
C3 H3 0.9500 .
C3 C4 1.361(17) .
C4 H4 0.9500 .
C4 C5 1.380(17) .
C5 H5 0.9500 .
C22 H22A 0.9900 .
C22 H22B 0.9900 .
C22 C21 1.53(3) .
C22 C23 1.52(2) .
C7 H7A 0.9900 .
C7 H7B 0.9900 .
C7 C8 1.548(14) .
C7 C6 1.532(14) .
C8 H8 1.0000 .
C8 C9 1.519(17) .
C8 C15 1.517(17) .
C16 O11 1.267(9) 2_755
C16 C17 1.48(2) .
C11 H11A 0.9900 .
C11 H11B 0.9900 .
C11 C6 1.555(14) .
C11 C10 1.555(14) .
C6 C14 1.546(12) .
C9 H9A 0.9900 .
C9 H9B 0.9900 .
C9 C10 1.510(17) .
C10 H10 1.0000 .
C10 C12 1.531(16) .
C26 H26A 0.9900 .
C26 H26B 0.9900 .
C26 C21 1.545(9) .
C26 C25 1.555(8) .
C15 H15A 0.9900 .
C15 H15B 0.9900 .
C15 C13 1.513(18) .
C13 H13 1.0000 .
C13 C12 1.525(16) .
C13 C14 1.530(14) .
C12 H12C 0.9900 .
C12 H12D 0.9900 .
C14 H14A 0.9900 .
C14 H14B 0.9900 .
C17 C18 1.390(17) 2_755
C17 C18 1.390(17) .
C18 H18 0.9500 .
C18 C19 1.37(2) .
C21 C26 1.545(9) 6
C25 H25 1.0000 .
C25 C24 1.531(8) .
C25 C27 1.537(8) .
C20 H20 0.9500 .
C20 C19 1.34(2) 2_755
C20 C19 1.34(2) .
C19 H19 0.9500 .
C24 H24A 0.9900 .
C24 H24B 0.9900 .
C24 C23 1.515(9) .
C23 C24 1.515(9) 6
C23 H23 1.0000 .
C27 C25 1.537(8) 6
C27 H27A 0.9900 .
C27 H27B 0.9900 .
Mo4 O26 1.713(8) .
Mo4 O18 1.805(6) .
Mo4 O18 1.805(6) 6
Mo4 O34 1.734(8) .
Mo5 O18 2.352(6) .
Mo5 O31 1.926(5) .
Mo5 O19 2.302(6) .
Mo5 O21 1.924(7) .
Mo5 O32 1.705(7) .
Mo5 O33 1.692(7) .
Mo6 O18 2.330(6) .
Mo6 O24 2.029(6) .
Mo6 O21 1.883(7) .
Mo6 O20 2.108(8) .
Mo6 O22 1.740(8) .
Mo6 O30 1.672(8) .
Co4 O26 2.180(8) .
Co4 O34 2.080(8) 5_656
Co4 O27 2.147(10) .
Co4 O25 2.005(7) 6
Co4 O25 2.005(7) .
Co4 N2 2.129(13) .
Co3 Co3 2.984(4) 2_656
Co3 O23 1.984(7) .
Co3 O23 2.188(7) 2_656
Co3 O22 2.126(9) .
Co3 O29 1.854(10) .
Co3 O28 1.971(12) .
P4 O24 1.546(7) .
P4 O25 1.513(8) .
P4 O23 1.513(8) .
P4 C33 1.826(11) .
P3 O19 1.552(10) .
P3 O20 1.530(8) .
P3 O20 1.530(8) 6
P3 C48 1.800(11) .
O34 Co4 2.080(8) 5_656
O31 Mo5 1.926(5) 6
O19 Mo5 2.302(6) 6
O27 H27C 0.9032 .
O27 H27D 0.9025 .
O23 Co3 2.188(7) 2_656
O29 H29A 0.8828 .
O29 H29B 0.8823 .
O28 C43 1.293(11) .
N2 C28 1.355(16) .
N2 C32 1.323(16) .
C48 C49 1.545(9) .
C48 C49 1.545(9) 6
C48 C54 1.535(10) .
C49 H49A 0.9900 .
C49 H49B 0.9900 .
C49 C50 1.573(8) .
C54 H54A 0.9900 .
C54 H54B 0.9900 .
C54 C53 1.549(9) .
C50 H50 1.0000 .
C50 C51 1.546(9) .
C50 C52 1.549(8) .
C51 C50 1.546(9) 6
C51 H51A 0.9900 .
C51 H51B 0.9900 .
C52 H52A 0.9900 .
C52 H52B 0.9900 .
C52 C53 1.542(8) .
C53 C52 1.542(8) 6
C53 H53 1.0000 .
C34 H34A 0.9900 .
C34 H34B 0.9900 .
C34 C33 1.538(16) .
C34 C35 1.56(2) .
C29 H29 0.9500 .
C29 C30 1.375(17) .
C29 C28 1.383(17) .
C33 C38 1.510(16) .
C33 C41 1.515(17) .
C30 H30 0.9500 .
C30 C31 1.373(17) .
C44 C43 1.51(3) .
C44 C45 1.437(19) .
C44 C45 1.437(19) 2_656
C39 H39A 0.9900 .
C39 H39B 0.9900 .
C39 C37 1.48(3) .
C39 C40 1.49(3) .
C36 H36A 0.9900 .
C36 H36B 0.9900 .
C36 C37 1.54(2) .
C36 C35 1.55(3) .
C38 H38A 0.9900 .
C38 H38B 0.9900 .
C38 C37 1.552(17) .
C37 H37 1.0000 .
C41 H41A 0.9900 .
C41 H41B 0.9900 .
C41 C40 1.52(2) .
C43 O28 1.293(11) 2_656
C42 H42A 0.9900 .
C42 H42B 0.9900 .
C42 C35 1.49(3) .
C42 C40 1.50(3) .
C45 H45 0.9500 .
C45 C46 1.34(2) .
C35 H35 1.0000 .
C47 H47 0.9500 .
C47 C46 1.42(2) 2_656
C47 C46 1.42(2) .
C46 H46 0.9500 .
C40 H40 1.0000 .
C28 H28 0.9500 .
C31 H31 0.9500 .
C31 C32 1.389(16) .
C32 H32 0.9500 .
N3 C55 1.541(15) .
N3 C60 1.508(15) .
N3 C64 1.536(19) .
N3 C68 1.507(18) .
C65 H65A 0.9900 .
C65 H65B 0.9900 .
C65 C64 1.52(2) .
C65 C66 1.58(3) .
C55 H55A 0.9900 .
C55 H55B 0.9900 .
C55 C56 1.520(18) .
C60 H60A 0.9900 .
C60 H60B 0.9900 .
C60 C61 1.495(17) .
C64 H64A 0.9900 .
C64 H64B 0.9900 .
C68 H68A 0.9900 .
C68 H68B 0.9900 .
C68 C69 1.48(2) .
C56 H56A 0.9900 .
C56 H56B 0.9900 .
C56 C57 1.509(19) .
C61 H61A 0.9900 .
C61 H61B 0.9900 .
C61 C62 1.529(18) .
C62 H62A 0.9900 .
C62 H62B 0.9900 .
C62 C63 1.48(2) .
C69 H69A 0.9900 .
C69 H69B 0.9900 .
C69 C70 1.52(2) .
C63 H63A 0.9800 .
C63 H63B 0.9800 .
C63 H63C 0.9800 .
C71 H71A 0.9800 .
C71 H71B 0.9800 .
C71 H71C 0.9800 .
C71 C70 1.39(3) .
C70 H70A 0.9900 .
C70 H70B 0.9900 .
C66 H66 0.9500 .
C66 C67 1.44(3) .
C67 H67A 0.9800 .
C67 H67B 0.9800 .
C67 H67C 0.9800 .
C57 H57 0.9500 .
C57 H57A 0.9500 .
C57 C58 1.33(3) .
C57 C59 1.528(10) .
C58 H58A 0.9800 .
C58 H58B 0.9800 .
C58 H58C 0.9800 .
C59 H59A 0.9800 .
C59 H59B 0.9800 .
C59 H59C 0.9800 .
N4 C72 1.092(17) .
C72 C73 1.47(2) .
C73 H73A 0.9800 .
C73 H73B 0.9800 .
C73 H73C 0.9800 .

loop_
_geom_torsion_atom_site_label_1
_geom_torsion_atom_site_label_2
_geom_torsion_atom_site_label_3
_geom_torsion_atom_site_label_4
_geom_torsion
_geom_torsion_site_symmetry_1
_geom_torsion_site_symmetry_4
Co2 N1 C1 C2 179.7(17) . .
Co2 N1 C5 C4 180.0(18) . .
Co1 O11 C16 O11 7.6(3) . 2_755
Co1 O11 C16 C17 -172.4(3) . .
P2 C6 C14 C13 -179.2(8) . .
O8 P2 O6 Co1 135.7(5) . .
O8 P2 O6 Co1 -36.0(6) . 2_755
O8 P2 O7 Mo3 -162.7(5) . .
O8 P2 C6 C7 50.8(8) . .
O8 P2 C6 C11 170.3(6) . .
O8 P2 C6 C14 -70.5(7) . .
O17 Mo1 O9 Co2 180.000(0) . .
O17 Mo1 O1 Mo3 -145.2(5) . .
O17 Mo1 O1 Mo2 78.2(4) . .
O6 P2 O8 Co2 -98.0(5) . .
O6 P2 O7 Mo3 -40.0(6) . .
O6 P2 C6 C7 -69.6(8) . .
O6 P2 C6 C11 49.9(7) . .
O6 P2 C6 C14 169.1(6) . .
O9 Mo1 O17 Co2 0.000(0) . 5_755
O9 Mo1 O1 Mo3 -25.0(6) . .
O9 Mo1 O1 Mo2 -161.6(3) . .
O7 Mo3 O5 Co1 40.1(5) . .
O7 Mo3 O4 Mo2 -35.6(9) . .
O7 P2 O8 Co2 25.2(6) . .
O7 P2 O6 Co1 13.2(6) . .
O7 P2 O6 Co1 -158.5(4) . 2_755
O7 P2 C6 C7 169.7(7) . .
O7 P2 C6 C11 -70.8(7) . .
O7 P2 C6 C14 48.4(8) . .
O1 Mo1 O17 Co2 119.5(2) . 5_755
O1 Mo1 O17 Co2 -119.5(2) 6 5_755
O1 Mo1 O9 Co2 -60.5(2) 6 .
O1 Mo1 O9 Co2 60.5(2) . .
O1 Mo1 O1 Mo3 94.9(5) 6 .
O1 Mo1 O1 Mo2 -41.7(5) 6 .
O1 Mo3 O5 Co1 -43.1(5) . .
O1 Mo3 O4 Mo2 -4.7(4) . .
O5 Mo3 O4 Mo2 75.8(5) . .
O3 Mo3 O5 Co1 -16.2(11) . .
O3 Mo3 O4 Mo2 -82.1(4) . .
O3 P1 O3 Mo3 135.4(4) 6 .
O3 P1 O2 Mo2 -7.4(7) . .
O3 P1 O2 Mo2 -128.8(4) 6 .
O3 P1 O2 Mo2 7.4(7) 6 6
O3 P1 O2 Mo2 128.8(4) . 6
O3 P1 C21 C22 -57.6(3) . .
O3 P1 C21 C22 57.6(3) 6 .
O3 P1 C21 C26 -61.7(13) 6 .
O3 P1 C21 C26 -176.9(10) . .
O3 P1 C21 C26 176.9(10) 6 6
O3 P1 C21 C26 61.7(13) . 6
O2 P1 O3 Mo3 11.5(7) . .
O2 P1 C21 C22 180.000(1) . .
O2 P1 C21 C26 60.7(11) . .
O2 P1 C21 C26 -60.7(11) . 6
O13 Mo3 O5 Co1 139.7(5) . .
O13 Mo3 O4 Mo2 -178.0(5) . .
O4 Mo3 O5 Co1 -117.1(5) . .
O11 C16 C17 C18 16.4(10) . 2_755
O11 C16 C17 C18 -163.6(10) . .
O11 C16 C17 C18 -163.6(10) 2_755 2_755
O11 C16 C17 C18 16.4(10) 2_755 .
N1 C1 C2 C3 0.0(3) . .
C1 N1 C5 C4 -0.5(8) . .
C1 C2 C3 C4 0.1(7) . .
C2 C3 C4 C5 -0.3(9) . .
C3 C4 C5 N1 0.6(9) . .
C5 N1 C1 C2 0.2(3) . .
C7 C8 C9 C10 60.9(13) . .
C7 C8 C15 C13 -61.3(13) . .
C7 C6 C14 C13 58.0(11) . .
C8 C7 C6 P2 -178.8(7) . .
C8 C7 C6 C11 60.1(11) . .
C8 C7 C6 C14 -57.1(11) . .
C8 C9 C10 C11 -59.6(12) . .
C8 C9 C10 C12 59.0(12) . .
C8 C15 C13 C12 -58.7(12) . .
C8 C15 C13 C14 61.1(13) . .
C16 C17 C18 C19 -178.6(16) . .
C11 C6 C14 C13 -58.7(11) . .
C11 C10 C12 C13 60.7(13) . .
C6 P2 O8 Co2 142.3(5) . .
C6 P2 O6 Co1 83.3(6) . 2_755
C6 P2 O6 Co1 -104.9(6) . .
C6 P2 O7 Mo3 79.4(6) . .
C6 C7 C8 C9 -61.6(12) . .
C6 C7 C8 C15 59.5(13) . .
C6 C11 C10 C9 59.6(12) . .
C6 C11 C10 C12 -59.6(12) . .
C9 C8 C15 C13 59.5(13) . .
C9 C10 C12 C13 -58.2(13) . .
C10 C11 C6 P2 178.5(7) . .
C10 C11 C6 C7 -59.5(11) . .
C10 C11 C6 C14 58.2(11) . .
C26 C25 C24 C23 51.8(12) . .
C26 C25 C27 C25 -47.3(13) . 6
C15 C8 C9 C10 -60.1(12) . .
C15 C13 C12 C10 58.3(13) . .
C15 C13 C14 C6 -59.8(12) . .
C12 C13 C14 C6 60.6(13) . .
C14 C13 C12 C10 -61.4(13) . .
C17 C18 C19 C20 -3(3) . .
C18 C17 C18 C19 1.4(16) 2_755 .
C21 P1 O3 Mo3 -109.9(8) . .
C21 P1 O2 Mo2 -111.9(5) . 6
C21 P1 O2 Mo2 111.9(5) . .
C21 C22 C23 C24 56.8(8) . .
C21 C22 C23 C24 -56.8(8) . 6
C21 C26 C25 C24 -54.3(13) . .
C21 C26 C25 C27 52.4(13) . .
C25 C26 C21 P1 177.8(8) . .
C25 C26 C21 C22 59.7(12) . .
C25 C26 C21 C26 -61.6(16) . 6
C25 C24 C23 C22 -53.1(14) . .
C25 C24 C23 C24 65.5(14) . 6
C19 C20 C19 C18 1.4(16) 2_755 .
C24 C25 C27 C25 67.8(11) . 6
C23 C22 C21 P1 180.000(1) . .
C23 C22 C21 C26 61.0(7) . 6
C23 C22 C21 C26 -61.0(7) . .
C27 C25 C24 C23 -63.5(11) . .
Co4 N2 C28 C29 -166(3) . .
Co4 N2 C32 C31 166(3) . .
Co3 O28 C43 O28 7.5(5) . 2_656
Co3 O28 C43 C44 -172.5(5) . .
P4 C33 C38 C37 -177.5(12) . .
P4 C33 C41 C40 -179.1(15) . .
P3 C48 C49 C50 -179.6(8) . .
P3 C48 C54 C53 180.000(1) . .
O26 Mo4 O18 Mo5 -165.5(3) . .
O26 Mo4 O18 Mo6 -28.5(6) . .
O26 Mo4 O34 Co4 0.000(1) . 5_656
O18 Mo4 O26 Co4 61.1(2) . .
O18 Mo4 O26 Co4 -61.1(2) 6 .
O18 Mo4 O18 Mo5 -46.1(5) 6 .
O18 Mo4 O18 Mo6 90.9(6) 6 .
O18 Mo4 O34 Co4 -117.9(2) 6 5_656
O18 Mo4 O34 Co4 117.9(2) . 5_656
O18 Mo6 O21 Mo5 -4.5(4) . .
O18 Mo6 O22 Co3 -39.6(5) . .
O34 Mo4 O26 Co4 180.000(2) . .
O34 Mo4 O18 Mo5 76.4(4) . .
O34 Mo4 O18 Mo6 -146.6(5) . .
O19 P3 O20 Mo6 9.8(7) . .
O19 P3 C48 C49 63.8(10) . .
O19 P3 C48 C49 -63.9(10) . 6
O19 P3 C48 C54 180.000(1) . .
O24 Mo6 O21 Mo5 -33.2(10) . .
O24 Mo6 O22 Co3 43.2(5) . .
O24 P4 O25 Co4 18.9(7) . .
O24 P4 O23 Co3 -0.3(11) . .
O24 P4 O23 Co3 -154.4(6) . 2_656
O24 P4 C33 C34 -73.7(11) . .
O24 P4 C33 C38 166.2(9) . .
O24 P4 C33 C41 46.0(10) . .
O25 P4 O24 Mo6 -155.5(5) . .
O25 P4 O23 Co3 122.2(8) . .
O25 P4 O23 Co3 -31.9(9) . 2_656
O25 P4 C33 C34 168.4(10) . .
O25 P4 C33 C38 48.3(11) . .
O25 P4 C33 C41 -71.9(10) . .
O21 Mo6 O22 Co3 -113.6(5) . .
O20 Mo6 O21 Mo5 -83.1(5) . .
O20 Mo6 O22 Co3 -15.4(13) . .
O20 P3 O19 Mo5 133.4(5) . 6
O20 P3 O19 Mo5 -10.8(7) . .
O20 P3 O19 Mo5 10.8(7) 6 6
O20 P3 O19 Mo5 -133.4(5) 6 .
O20 P3 O20 Mo6 133.6(4) 6 .
O20 P3 C48 C49 176.3(9) 6 6
O20 P3 C48 C49 -56.0(12) 6 .
O20 P3 C48 C49 -176.3(9) . .
O20 P3 C48 C49 56.0(12) . 6
O20 P3 C48 C54 -60.1(4) . .
O20 P3 C48 C54 60.1(4) 6 .
O23 P4 O24 Mo6 -32.3(8) . .
O23 P4 O25 Co4 -104.4(7) . .
O23 P4 C33 C34 48.0(11) . .
O23 P4 C33 C38 -72.2(10) . .
O23 P4 C33 C41 167.6(9) . .
O22 Mo6 O21 Mo5 77.5(5) . .
O30 Mo6 O21 Mo5 -177.0(5) . .
O30 Mo6 O22 Co3 142.5(6) . .
C48 P3 O19 Mo5 -107.9(5) . 6
C48 P3 O19 Mo5 107.9(5) . .
C48 P3 O20 Mo6 -105.9(7) . .
C48 C49 C50 C51 55.9(14) . .
C48 C49 C50 C52 -63.3(11) . .
C48 C54 C53 C52 59.8(8) . .
C48 C54 C53 C52 -59.8(8) . 6
C49 C48 C49 C50 -54.6(15) 6 .
C49 C48 C54 C53 -61.5(7) . .
C49 C48 C54 C53 61.5(7) 6 .
C49 C50 C51 C50 -62.7(12) . 6
C49 C50 C52 C53 59.8(10) . .
C54 C48 C49 C50 62.9(11) . .
C50 C52 C53 C54 -57.9(11) . .
C50 C52 C53 C52 61.9(11) . 6
C51 C50 C52 C53 -58.3(11) . .
C52 C50 C51 C50 55.3(12) . 6
C34 C33 C38 C37 60.4(17) . .
C34 C33 C41 C40 -57.6(19) . .
C29 C30 C31 C32 0.1(7) . .
C33 P4 O24 Mo6 88.8(7) . .
C33 P4 O25 Co4 135.5(6) . .
C33 P4 O23 Co3 -120.0(9) . .
C33 P4 O23 Co3 86.0(8) . 2_656
C33 C34 C35 C36 62(2) . .
C33 C34 C35 C42 -62(2) . .
C33 C38 C37 C39 57(2) . .
C33 C38 C37 C36 -66.7(19) . .
C33 C41 C40 C39 -59(2) . .
C33 C41 C40 C42 58(2) . .
C30 C29 C28 N2 0.0(10) . .
C30 C31 C32 N2 0.0(3) . .
C44 C45 C46 C47 0(3) . .
C38 C33 C41 C40 60.7(19) . .
C37 C39 C40 C41 58(2) . .
C37 C39 C40 C42 -61(2) . .
C37 C36 C35 C34 -65(2) . .
C37 C36 C35 C42 54(2) . .
C41 C33 C38 C37 -58.0(17) . .
C43 C44 C45 C46 180.0(15) . .
C45 C44 C43 O28 175.8(10) 2_656 2_656
C45 C44 C43 O28 175.8(10) . .
C45 C44 C43 O28 -4.2(10) 2_656 .
C45 C44 C43 O28 -4.2(10) . 2_656
C45 C44 C45 C46 0.0(15) 2_656 .
C35 C34 C33 P4 -180.0(14) . .
C35 C34 C33 C38 -59.0(19) . .
C35 C34 C33 C41 60.2(19) . .
C35 C36 C37 C39 -55.2(19) . .
C35 C36 C37 C38 67.5(19) . .
C35 C42 C40 C39 57(2) . .
C35 C42 C40 C41 -61(3) . .
C46 C47 C46 C45 0.0(16) 2_656 .
C40 C39 C37 C36 63.5(19) . .
C40 C39 C37 C38 -58(2) . .
C40 C42 C35 C34 62(2) . .
C40 C42 C35 C36 -58(2) . .
C28 N2 C32 C31 0.0(3) . .
C28 C29 C30 C31 0.0(9) . .
C32 N2 C28 C29 0.1(7) . .
N3 C55 C56 C57 -176.3(14) . .
N3 C60 C61 C62 172.7(14) . .
N3 C68 C69 C70 -178.4(18) . .
C55 N3 C60 C61 176.9(14) . .
C55 N3 C64 C65 -57.3(15) . .
C55 N3 C68 C69 53.4(19) . .
C55 C56 C57 C58 76(2) . .
C55 C56 C57 C59 169(3) . .
C60 N3 C55 C56 179.5(14) . .
C60 N3 C64 C65 61.3(16) . .
C60 N3 C68 C69 -62.6(19) . .
C60 C61 C62 C63 175.8(17) . .
C64 N3 C55 C56 -57.7(16) . .
C64 N3 C60 C61 55.1(18) . .
C64 N3 C68 C69 174.7(16) . .
C64 C65 C66 C67 -178.4(18) . .
C68 N3 C55 C56 61.0(17) . .
C68 N3 C60 C61 -64.2(18) . .
C68 N3 C64 C65 -177.9(13) . .
C68 C69 C70 C71 162(3) . .
C66 C65 C64 N3 178.2(12) . .

loop_
_smtbx_masks_void_nr
_smtbx_masks_void_average_x
_smtbx_masks_void_average_y
_smtbx_masks_void_average_z
_smtbx_masks_void_volume
_smtbx_masks_void_count_electrons
1 0.000 0.500 0.000 500.0 115.0
2 0.125 0.143 0.636 33.8 1.1
3 0.125 0.857 0.636 33.8 0.0
4 0.223 0.000 0.411 179.7 47.7
5 0.277 0.500 0.589 179.7 47.7
6 0.500 0.000 0.000 500.0 115.1
7 0.375 0.357 0.364 33.8 1.1
8 0.375 0.643 0.364 33.8 1.1
9 0.625 0.357 0.636 33.8 0.0
10 0.625 0.643 0.636 33.8 1.1
11 0.723 0.500 0.411 179.7 47.7
12 0.777 0.000 0.589 179.7 47.7
13 0.875 0.143 0.364 33.8 1.1
14 0.875 0.857 0.364 33.8 1.1
